data_7036251
loop_
_publ_author_name
'Champion, Martin J. D.'
'Levason, William'
'Pugh, David'
'Reid, Gillian'

_publ_section_title
;
 Neutral thioether and selenoether macrocyclic coordination to Group 1
 cations (Li-Cs) - synthesis, spectroscopic and structural properties.
;
_journal_issue 43
_journal_name_full 'Dalton transactions (Cambridge, England : 2003)'
_journal_page_first 18748
_journal_page_last 18759
_journal_paper_doi 10.1039/c5dt02583d
_journal_volume 44
_journal_year 2015
_chemical_formula_moiety 'C44 H36 B F24 O4 Rb S2'
_chemical_formula_sum 'C44 H36 B F24 O4 Rb S2'
_chemical_formula_weight 1245.13
_chemical_name_systematic
;
 ?
;
_space_group_crystal_system triclinic
_space_group_IT_number 2
_space_group_name_Hall '-P 1'
_space_group_name_H-M_alt 'P -1'
_symmetry_space_group_name_Hall '-P 1'
_symmetry_space_group_name_H-M 'P -1'
_atom_sites_solution_hydrogens geom
_audit_creation_method SHELXL-2013
_audit_update_record
;
2015-07-30 deposited with the CCDC.
2015-08-24 downloaded from the CCDC.
;
_cell_angle_alpha 97.029(4)
_cell_angle_beta 105.185(5)
_cell_angle_gamma 90.376(3)
_cell_formula_units_Z 4
_cell_length_a 13.923(3)
_cell_length_b 16.765(3)
_cell_length_c 22.402(5)
_cell_measurement_reflns_used 8625
_cell_measurement_temperature 100(2)
_cell_measurement_theta_max 27.5
_cell_measurement_theta_min 2.2
_cell_volume 5004.5(18)
_computing_cell_refinement
;
CrystalClear-SM Expert 2.1 b29 (Rigaku, 2013)
;
_computing_data_collection
;
CrystalClear-SM Expert 2.1 b29 (Rigaku, 2013)
;
_computing_data_reduction
;
CrystalClear-SM Expert 2.1 b29 (Rigaku, 2013)
;
_computing_molecular_graphics 'ORTEP-III (Farrugia, 1997)'
_computing_publication_material 'PLATON (Spek, 2003), WinGX (Farrugia, 1999) and enCIFer (Allen et al., 2004).'
_computing_structure_refinement 'SHELXL-2013 (Sheldrick, 2013)'
_computing_structure_solution 'SHELXS-2013 (Sheldrick, 2013)'
_diffrn_ambient_temperature 100(2)
_diffrn_detector 'CCD plate'
_diffrn_detector_area_resol_mean 28.5714
_diffrn_detector_type 'Rigaku HG Saturn724+ (2x2 bin mode)'
_diffrn_measured_fraction_theta_full 0.997
_diffrn_measured_fraction_theta_max 0.997
_diffrn_measurement_device 'four-circle \k diffractometer'
_diffrn_measurement_device_type 'Rigaku AFC12 (Left)'
_diffrn_measurement_method 'profile data from \w-scans'
_diffrn_measurement_specimen_support 'MiTeGen micromount'
_diffrn_radiation_collimation 'Confocal mirrors, HF Varimax '
_diffrn_radiation_type MoK\a
_diffrn_radiation_wavelength 0.71075
_diffrn_reflns_av_R_equivalents 0.0714
_diffrn_reflns_av_unetI/netI 0.0721
_diffrn_reflns_laue_measured_fraction_full 0.997
_diffrn_reflns_laue_measured_fraction_max 0.997
_diffrn_reflns_limit_h_max 15
_diffrn_reflns_limit_h_min -16
_diffrn_reflns_limit_k_max 19
_diffrn_reflns_limit_k_min -19
_diffrn_reflns_limit_l_max 26
_diffrn_reflns_limit_l_min -24
_diffrn_reflns_number 58188
_diffrn_reflns_point_group_measured_fraction_full 0.997
_diffrn_reflns_point_group_measured_fraction_max 0.997
_diffrn_reflns_theta_full 25.000
_diffrn_reflns_theta_max 25.027
_diffrn_reflns_theta_min 2.930
_diffrn_source 'Rotating Anode'
_diffrn_source_current 55.0
_diffrn_source_power 2.475
_diffrn_source_voltage 45.0
_exptl_absorpt_coefficient_mu 1.204
_exptl_absorpt_correction_T_max 1.000
_exptl_absorpt_correction_T_min 0.698
_exptl_absorpt_correction_type multi-scan
_exptl_absorpt_process_details 'CrystalClear-SM Expert 2.1 b29 (Rigaku, 2013)'
_exptl_crystal_colour colourless
_exptl_crystal_density_diffrn 1.653
_exptl_crystal_description block
_exptl_crystal_F_000 2488
_exptl_crystal_recrystallization_method 'Re-crystallisation from solvent: CH2Cl2/hexane'
_exptl_crystal_size_max 0.110
_exptl_crystal_size_mid 0.100
_exptl_crystal_size_min 0.050
_refine_diff_density_max 1.954
_refine_diff_density_min -0.608
_refine_diff_density_rms 0.080
_refine_ls_extinction_method none
_refine_ls_goodness_of_fit_ref 1.023
_refine_ls_hydrogen_treatment constr
_refine_ls_matrix_type full
_refine_ls_number_parameters 1576
_refine_ls_number_reflns 17632
_refine_ls_number_restraints 2016
_refine_ls_restrained_S_all 1.001
_refine_ls_R_factor_all 0.0826
_refine_ls_R_factor_gt 0.0548
_refine_ls_shift/su_max 0.001
_refine_ls_shift/su_mean 0.000
_refine_ls_structure_factor_coef Fsqd
_refine_ls_weighting_details 'w=1/[\s^2^(Fo^2^)+(0.0730P)^2^] where P=(Fo^2^+2Fc^2^)/3'
_refine_ls_weighting_scheme calc
_refine_ls_wR_factor_gt 0.1315
_refine_ls_wR_factor_ref 0.1459
_reflns_Friedel_coverage 0.000
_reflns_number_gt 12572
_reflns_number_total 17632
_reflns_threshold_expression 'I > 2\s(I)'
_cod_data_source_file c5dt02583d1.cif
_cod_data_source_block shelx
_cod_depositor_comments 'Adding full bibliography for 7036247--7036257.cif.'
_cod_original_cell_volume 5004.6(16)
_cod_database_code 7036251
_shelx_space_group_comment
;
The symmetry employed for this shelxl refinement is uniquely defined
by the following loop, which should always be used as a source of
symmetry information in preference to the above space-group names.
They are only intended as comments.
;
_shelx_estimated_absorpt_t_min 0.879
_shelx_estimated_absorpt_t_max 0.942
_shelxl_version_number 2013-4

loop_
_space_group_symop_operation_xyz
'x, y, z'
'-x, -y, -z'

loop_
_atom_site_label
_atom_site_type_symbol
_atom_site_fract_x
_atom_site_fract_y
_atom_site_fract_z
_atom_site_U_iso_or_equiv
_atom_site_adp_type
_atom_site_occupancy
_atom_site_site_symmetry_order
_atom_site_calc_flag
_atom_site_refinement_flags_posn
_atom_site_refinement_flags_adp
_atom_site_refinement_flags_occupancy
_atom_site_disorder_assembly
_atom_site_disorder_group
C1 C 0.8008(2) 0.3623(2) 0.25077(17) 0.0245(8) Uani 1 1 d . U . . .
C2 C 0.8383(3) 0.4403(2) 0.27703(18) 0.0300(9) Uani 1 1 d . U . . .
H2 H 0.8076 0.4698 0.3055 0.036 Uiso 1 1 calc R U . . .
C3 C 0.9189(3) 0.4761(2) 0.26288(19) 0.0339(9) Uani 1 1 d . U . . .
C4 C 0.9662(3) 0.4346(2) 0.22191(19) 0.0360(9) Uani 1 1 d . U . . .
H4 H 1.0207 0.4591 0.2118 0.043 Uiso 1 1 calc R U . . .
C5 C 0.9325(3) 0.3570(2) 0.19608(18) 0.0290(8) Uani 1 1 d . U . . .
C6 C 0.8509(2) 0.3217(2) 0.21038(17) 0.0268(8) Uani 1 1 d . U . . .
H6 H 0.8289 0.2684 0.1919 0.032 Uiso 1 1 calc R U . . .
C7 C 0.9526(3) 0.5611(3) 0.2896(2) 0.0527(12) Uani 1 1 d D U . . .
C8 C 0.9840(3) 0.3102(3) 0.1525(2) 0.0368(10) Uani 1 1 d . U . . .
C9 C 0.6993(3) 0.3483(2) 0.33729(17) 0.0258(8) Uani 1 1 d . U . . .
C10 C 0.6114(3) 0.3648(2) 0.35583(17) 0.0261(8) Uani 1 1 d . U . . .
H10 H 0.5504 0.3649 0.3245 0.031 Uiso 1 1 calc R U . . .
C11 C 0.6102(3) 0.3810(2) 0.41773(17) 0.0280(8) Uani 1 1 d . U . . .
C12 C 0.6965(3) 0.3828(2) 0.46529(18) 0.0291(8) Uani 1 1 d . U . . .
H12 H 0.6957 0.3943 0.5077 0.035 Uiso 1 1 calc R U . . .
C13 C 0.7850(3) 0.3672(2) 0.44894(17) 0.0289(8) Uani 1 1 d . U . . .
C14 C 0.7866(3) 0.3503(2) 0.38671(17) 0.0269(8) Uani 1 1 d . U . . .
H14 H 0.8483 0.3399 0.3773 0.032 Uiso 1 1 calc R U . . .
C15 C 0.5121(3) 0.3989(3) 0.43196(18) 0.0356(9) Uani 1 1 d . U . . .
C16 C 0.8811(3) 0.3699(2) 0.49889(19) 0.0348(9) Uani 1 1 d . U . . .
C17 C 0.6918(2) 0.2275(2) 0.24456(17) 0.0243(8) Uani 1 1 d . U . . .
C18 C 0.7299(2) 0.1743(2) 0.28787(17) 0.0264(8) Uani 1 1 d . U . . .
H18 H 0.7566 0.1953 0.3304 0.032 Uiso 1 1 calc R U . . .
C19 C 0.7297(3) 0.0912(2) 0.27046(17) 0.0288(8) Uani 1 1 d . U . . .
C20 C 0.6893(3) 0.0578(2) 0.20877(18) 0.0296(8) Uani 1 1 d . U . . .
H20 H 0.6874 0.0013 0.1971 0.036 Uiso 1 1 calc R U . . .
C21 C 0.6518(2) 0.1093(2) 0.16473(17) 0.0256(8) Uani 1 1 d . U . . .
C22 C 0.6532(2) 0.1920(2) 0.18261(17) 0.0257(8) Uani 1 1 d . U . . .
H22 H 0.6270 0.2258 0.1516 0.031 Uiso 1 1 calc R U . . .
C23 C 0.7740(3) 0.0362(2) 0.31749(19) 0.0387(10) Uani 1 1 d D U . . .
C24 C 0.6082(3) 0.0760(2) 0.09810(19) 0.0367(10) Uani 1 1 d . U . . .
C25 C 0.6005(3) 0.3676(2) 0.22278(16) 0.0247(8) Uani 1 1 d . U . . .
C26 C 0.5050(3) 0.3303(2) 0.20891(16) 0.0279(8) Uani 1 1 d . U . . .
H26 H 0.4995 0.2764 0.2170 0.033 Uiso 1 1 calc R U . . .
C27 C 0.4186(3) 0.3689(2) 0.18383(17) 0.0302(9) Uani 1 1 d . U . . .
C28 C 0.4229(3) 0.4476(2) 0.16991(17) 0.0318(9) Uani 1 1 d . U . . .
H28 H 0.3640 0.4743 0.1527 0.038 Uiso 1 1 calc R U . . .
C29 C 0.5163(3) 0.4856(2) 0.18209(17) 0.0305(8) Uani 1 1 d . U . . .
C30 C 0.6020(3) 0.4466(2) 0.20739(16) 0.0278(8) Uani 1 1 d . U . . .
H30 H 0.6646 0.4743 0.2147 0.033 Uiso 1 1 calc R U . . .
C31 C 0.3198(3) 0.3270(3) 0.1761(2) 0.0386(10) Uani 1 1 d . U . . .
C32 C 0.5204(3) 0.5716(3) 0.1705(2) 0.0401(10) Uani 1 1 d D U . . .
C33 C 0.1887(2) -0.2714(2) 0.25064(17) 0.0239(8) Uani 1 1 d . U . . .
C34 C 0.2379(3) -0.3250(2) 0.29049(18) 0.0292(8) Uani 1 1 d . U . . .
H34 H 0.2669 -0.3055 0.3331 0.035 Uiso 1 1 calc R U . . .
C35 C 0.2458(3) -0.4058(2) 0.26991(18) 0.0309(9) Uani 1 1 d . U . . .
C36 C 0.2040(2) -0.4372(2) 0.20854(17) 0.0276(8) Uani 1 1 d . U . . .
H36 H 0.2090 -0.4925 0.1947 0.033 Uiso 1 1 calc R U . . .
C37 C 0.1544(2) -0.3860(2) 0.16750(17) 0.0264(8) Uani 1 1 d . U . . .
C38 C 0.1476(2) -0.3045(2) 0.18868(17) 0.0267(8) Uani 1 1 d . U . . .
H38 H 0.1136 -0.2705 0.1598 0.032 Uiso 1 1 calc R U . . .
C39 C 0.3029(3) -0.4592(3) 0.3143(2) 0.0414(10) Uani 1 1 d . U . . .
C40 C 0.1081(3) -0.4168(2) 0.10048(19) 0.0360(9) Uani 1 1 d . U . . .
C41 C 0.0794(3) -0.1390(2) 0.23356(16) 0.0254(8) Uani 1 1 d . U . . .
C42 C -0.0107(2) -0.1839(2) 0.22145(17) 0.0275(8) Uani 1 1 d . U . . .
H42 H -0.0092 -0.2361 0.2339 0.033 Uiso 1 1 calc R U . . .
C43 C -0.1022(3) -0.1549(2) 0.19196(17) 0.0300(9) Uani 1 1 d . U . . .
C44 C -0.1080(3) -0.0795(2) 0.17283(17) 0.0342(9) Uani 1 1 d . U . . .
H44 H -0.1703 -0.0595 0.1529 0.041 Uiso 1 1 calc R U . . .
C45 C -0.0196(3) -0.0335(2) 0.18367(17) 0.0317(9) Uani 1 1 d . U . . .
C46 C 0.0713(3) -0.0634(2) 0.21304(17) 0.0301(8) Uani 1 1 d . U . . .
H46 H 0.1302 -0.0309 0.2194 0.036 Uiso 1 1 calc R U . . .
C47 C -0.1946(3) -0.2066(3) 0.1830(2) 0.0415(10) Uani 1 1 d . U . . .
C48 C -0.0251(3) 0.0494(3) 0.1655(2) 0.0454(10) Uani 1 1 d D U . . .
C49 C 0.2808(2) -0.1263(2) 0.26457(16) 0.0255(8) Uani 1 1 d . U . . .
C50 C 0.3075(3) -0.0458(2) 0.29098(17) 0.0268(8) Uani 1 1 d . U . . .
H50 H 0.2720 -0.0202 0.3184 0.032 Uiso 1 1 calc R U . . .
C51 C 0.3839(3) -0.0023(2) 0.27838(17) 0.0287(8) Uani 1 1 d . U . . .
C52 C 0.4399(3) -0.0382(2) 0.23991(17) 0.0289(8) Uani 1 1 d . U . . .
H52 H 0.4924 -0.0088 0.2315 0.035 Uiso 1 1 calc R U . . .
C53 C 0.4171(2) -0.1174(2) 0.21438(17) 0.0265(8) Uani 1 1 d . U . . .
C54 C 0.3392(2) -0.1607(2) 0.22618(17) 0.0267(8) Uani 1 1 d . U . . .
H54 H 0.3253 -0.2150 0.2077 0.032 Uiso 1 1 calc R U . . .
C55 C 0.4045(3) 0.0853(2) 0.3037(2) 0.0378(10) Uani 1 1 d . U . . .
C56 C 0.4809(3) -0.1593(3) 0.17657(19) 0.0354(9) Uani 1 1 d . U . . .
C57 C 0.1846(2) -0.1634(2) 0.34872(17) 0.0245(8) Uani 1 1 d . U . . .
C58 C 0.2716(3) -0.1662(2) 0.39694(17) 0.0279(8) Uani 1 1 d . U . . .
H58 H 0.3338 -0.1680 0.3869 0.034 Uiso 1 1 calc R U . . .
C59 C 0.2710(3) -0.1666(2) 0.45916(17) 0.0272(8) Uani 1 1 d . U . . .
C60 C 0.1818(3) -0.1614(2) 0.47650(17) 0.0286(8) Uani 1 1 d . U . . .
H60 H 0.1808 -0.1615 0.5187 0.034 Uiso 1 1 calc R U . . .
C61 C 0.0948(3) -0.1562(2) 0.43041(18) 0.0282(8) Uani 1 1 d . U . . .
C62 C 0.0956(3) -0.1570(2) 0.36806(17) 0.0273(8) Uani 1 1 d . U . . .
H62 H 0.0344 -0.1531 0.3376 0.033 Uiso 1 1 calc R U . . .
C63 C 0.3660(3) -0.1760(2) 0.50733(18) 0.0333(9) Uani 1 1 d . U . . .
C64 C -0.0038(3) -0.1478(3) 0.44601(19) 0.0363(9) Uani 1 1 d . U . . .
C65 C 0.1779(3) 0.3810(3) 0.5274(2) 0.0435(10) Uani 1 1 d . U . . .
H65A H 0.1214 0.4144 0.5323 0.052 Uiso 1 1 calc R U . . .
H65B H 0.1521 0.3248 0.5132 0.052 Uiso 1 1 calc R U . . .
C66 C 0.2545(3) 0.3850(3) 0.5890(2) 0.0487(12) Uani 1 1 d . U . . .
H66A H 0.2827 0.4406 0.6024 0.058 Uiso 1 1 calc R U . . .
H66B H 0.2233 0.3693 0.6210 0.058 Uiso 1 1 calc R U . . .
C67 C 0.3992(3) 0.3234(3) 0.64118(19) 0.0461(11) Uani 1 1 d . U . . .
H67A H 0.3662 0.2928 0.6659 0.055 Uiso 1 1 calc R U . . .
H67B H 0.4208 0.3771 0.6649 0.055 Uiso 1 1 calc R U . . .
C68 C 0.4884(3) 0.2793(3) 0.62960(19) 0.0430(11) Uani 1 1 d . U . . .
H68A H 0.5256 0.3142 0.6101 0.052 Uiso 1 1 calc R U . . .
H68B H 0.5330 0.2698 0.6702 0.052 Uiso 1 1 calc R U . . .
C69 C 0.4250(3) 0.1423(3) 0.6180(2) 0.0460(11) Uani 1 1 d . U . . .
H69A H 0.3555 0.1534 0.6187 0.055 Uiso 1 1 calc R U . . .
H69B H 0.4652 0.1411 0.6614 0.055 Uiso 1 1 calc R U . . .
C70 C 0.4281(3) 0.0621(3) 0.5794(2) 0.0464(11) Uani 1 1 d . U . . .
H70A H 0.4015 0.0196 0.5984 0.056 Uiso 1 1 calc R U . . .
H70B H 0.4984 0.0508 0.5813 0.056 Uiso 1 1 calc R U . . .
C71 C 0.2312(3) 0.0564(3) 0.50490(19) 0.0408(10) Uani 1 1 d . U . . .
H71A H 0.2178 0.0093 0.5245 0.049 Uiso 1 1 calc R U . . .
H71B H 0.2211 0.1058 0.5313 0.049 Uiso 1 1 calc R U . . .
C72 C 0.1613(3) 0.0531(2) 0.4402(2) 0.0391(10) Uani 1 1 d . U . . .
H72A H 0.1743 0.0053 0.4133 0.047 Uiso 1 1 calc R U . . .
H72B H 0.0915 0.0485 0.4425 0.047 Uiso 1 1 calc R U . . .
C73A C 0.1052(13) 0.1354(15) 0.3566(10) 0.041(4) Uani 0.558(10) 1 d . U P A 1
H73A H 0.0404 0.1477 0.3653 0.050 Uiso 0.558(10) 1 calc R U P A 1
H73B H 0.0957 0.0842 0.3281 0.050 Uiso 0.558(10) 1 calc R U P A 1
C74A C 0.1333(12) 0.2000(8) 0.3241(8) 0.050(3) Uani 0.558(10) 1 d D U P A 1
H74A H 0.1875 0.1812 0.3054 0.060 Uiso 0.558(10) 1 calc R U P A 1
H74B H 0.0753 0.2095 0.2896 0.060 Uiso 0.558(10) 1 calc R U P A 1
C75A C 0.0834(6) 0.3132(6) 0.3793(4) 0.040(2) Uani 0.558(10) 1 d . U P A 1
H75A H 0.0648 0.2867 0.4121 0.048 Uiso 0.558(10) 1 calc R U P A 1
H75B H 0.0250 0.3096 0.3426 0.048 Uiso 0.558(10) 1 calc R U P A 1
C76A C 0.1138(14) 0.4006(10) 0.4033(9) 0.038(3) Uani 0.558(10) 1 d . U P A 1
H76A H 0.0586 0.4266 0.4176 0.045 Uiso 0.558(10) 1 calc R U P A 1
H76B H 0.1233 0.4278 0.3684 0.045 Uiso 0.558(10) 1 calc R U P A 1
C73B C 0.0900(15) 0.1287(18) 0.3643(12) 0.036(4) Uani 0.442(10) 1 d D U P A 2
H73C H 0.0299 0.1368 0.3797 0.043 Uiso 0.442(10) 1 calc R U P A 2
H73D H 0.0794 0.0795 0.3337 0.043 Uiso 0.442(10) 1 calc R U P A 2
C74B C 0.1149(19) 0.2020(12) 0.3359(10) 0.068(4) Uani 0.442(10) 1 d D U P A 2
H74C H 0.1761 0.1931 0.3218 0.082 Uiso 0.442(10) 1 calc R U P A 2
H74D H 0.0598 0.2101 0.2992 0.082 Uiso 0.442(10) 1 calc R U P A 2
C75B C 0.1370(10) 0.3421(6) 0.3529(5) 0.052(3) Uani 0.442(10) 1 d D U P A 2
H75C H 0.0802 0.3445 0.3159 0.062 Uiso 0.442(10) 1 calc R U P A 2
H75D H 0.1994 0.3434 0.3396 0.062 Uiso 0.442(10) 1 calc R U P A 2
C76B C 0.1372(18) 0.4141(12) 0.4024(11) 0.042(4) Uani 0.442(10) 1 d D U P A 2
H76C H 0.0728 0.4133 0.4133 0.051 Uiso 0.442(10) 1 calc R U P A 2
H76D H 0.1421 0.4643 0.3840 0.051 Uiso 0.442(10) 1 calc R U P A 2
C77 C 0.5470(3) 0.7273(2) 0.0130(2) 0.0417(10) Uani 1 1 d . U . . .
H77A H 0.5438 0.7859 0.0107 0.050 Uiso 1 1 calc R U . . .
H77B H 0.5368 0.7173 0.0536 0.050 Uiso 1 1 calc R U . . .
C78 C 0.6589(3) 0.3147(3) 0.0205(2) 0.0452(11) Uani 1 1 d . U . . .
H78A H 0.6874 0.2617 0.0279 0.054 Uiso 1 1 calc R U . . .
H78B H 0.6397 0.3169 -0.0251 0.054 Uiso 1 1 calc R U . . .
C79 C 0.7361(3) 0.3805(3) 0.0522(2) 0.0411(10) Uani 1 1 d . U . . .
H79A H 0.7446 0.3861 0.0978 0.049 Uiso 1 1 calc R U . . .
H79B H 0.8008 0.3664 0.0441 0.049 Uiso 1 1 calc R U . . .
C80 C 0.7770(3) 0.5193(3) 0.0588(2) 0.0464(11) Uani 1 1 d . U . . .
H80A H 0.8450 0.5018 0.0594 0.056 Uiso 1 1 calc R U . . .
H80B H 0.7743 0.5342 0.1024 0.056 Uiso 1 1 calc R U . . .
C81 C 0.7552(3) 0.5905(3) 0.0243(2) 0.0435(10) Uani 1 1 d . U . . .
H81A H 0.8075 0.6332 0.0432 0.052 Uiso 1 1 calc R U . . .
H81B H 0.7565 0.5750 -0.0196 0.052 Uiso 1 1 calc R U . . .
C82 C 0.6477(3) 0.6991(2) 0.0083(2) 0.0430(10) Uani 1 1 d . U . . .
H82A H 0.6526 0.6988 -0.0351 0.052 Uiso 1 1 calc R U . . .
H82B H 0.7006 0.7365 0.0360 0.052 Uiso 1 1 calc R U . . .
C85A C 0.2774(11) 0.0864(9) 0.0425(7) 0.049(4) Uani 0.361(8) 1 d D U P B 1
H85A H 0.3028 0.0410 0.0191 0.059 Uiso 0.361(8) 1 calc R U P B 1
H85B H 0.3308 0.1291 0.0569 0.059 Uiso 0.361(8) 1 calc R U P B 1
C85B C 0.2635(6) 0.0957(4) 0.0719(4) 0.037(2) Uani 0.639(8) 1 d D U P B 2
H85C H 0.3256 0.1298 0.0842 0.044 Uiso 0.639(8) 1 calc R U P B 2
H85D H 0.2285 0.1059 0.1051 0.044 Uiso 0.639(8) 1 calc R U P B 2
C86 C -0.1212(3) -0.2049(3) -0.0264(2) 0.0504(12) Uani 1 1 d . U . . .
H86A H -0.1652 -0.2538 -0.0343 0.060 Uiso 1 1 calc R U . . .
H86B H -0.1103 -0.1944 -0.0668 0.060 Uiso 1 1 calc R U . . .
C87 C -0.0241(3) -0.2195(3) 0.0168(2) 0.0455(11) Uani 1 1 d . U . . .
H87A H -0.0334 -0.2226 0.0588 0.055 Uiso 1 1 calc R U . . .
H87B H 0.0000 -0.2718 0.0022 0.055 Uiso 1 1 calc R U . . .
C88A C 0.1495(9) -0.1554(10) 0.0621(9) 0.030(3) Uani 0.361(8) 1 d . U P B 1
H88A H 0.1810 -0.2061 0.0517 0.036 Uiso 0.361(8) 1 calc R U P B 1
H88B H 0.1446 -0.1539 0.1055 0.036 Uiso 0.361(8) 1 calc R U P B 1
C89A C 0.2180(13) -0.0856(12) 0.0597(9) 0.039(3) Uani 0.361(8) 1 d . U P B 1
H89A H 0.2860 -0.0934 0.0855 0.047 Uiso 0.361(8) 1 calc R U P B 1
H89B H 0.2214 -0.0846 0.0162 0.047 Uiso 0.361(8) 1 calc R U P B 1
C90A C 0.2527(9) 0.0572(8) 0.0998(6) 0.044(3) Uani 0.361(8) 1 d D U P B 1
H90A H 0.3149 0.0425 0.1288 0.053 Uiso 0.361(8) 1 calc R U P B 1
H90B H 0.2237 0.1015 0.1220 0.053 Uiso 0.361(8) 1 calc R U P B 1
C88B C 0.1413(7) -0.1782(6) 0.0565(7) 0.065(4) Uani 0.639(8) 1 d D U P B 2
H88C H 0.1533 -0.2354 0.0446 0.078 Uiso 0.639(8) 1 calc R U P B 2
H88D H 0.1434 -0.1703 0.1014 0.078 Uiso 0.639(8) 1 calc R U P B 2
C89B C 0.2184(6) -0.1257(5) 0.0447(4) 0.042(2) Uani 0.639(8) 1 d . U P B 2
H89C H 0.2844 -0.1380 0.0709 0.050 Uiso 0.639(8) 1 calc R U P B 2
H89D H 0.2195 -0.1382 0.0005 0.050 Uiso 0.639(8) 1 calc R U P B 2
C90B C 0.2877(4) 0.0082(3) 0.0637(3) 0.0332(17) Uani 0.639(8) 1 d D U P B 2
H90C H 0.3131 -0.0030 0.0263 0.040 Uiso 0.639(8) 1 calc R U P B 2
H90D H 0.3411 -0.0030 0.1003 0.040 Uiso 0.639(8) 1 calc R U P B 2
B1 B 0.6987(3) 0.3265(2) 0.26342(19) 0.0245(9) Uani 1 1 d . U . . .
B2 B 0.1837(3) -0.1739(3) 0.2746(2) 0.0257(9) Uani 1 1 d . U . . .
O1 O 0.33174(19) 0.33155(17) 0.58253(12) 0.0394(7) Uani 1 1 d . U . . .
O2 O 0.46425(19) 0.20417(17) 0.59082(12) 0.0396(7) Uani 1 1 d . U . . .
O3 O 0.1756(2) 0.12380(16) 0.41406(13) 0.0404(7) Uani 1 1 d D U . . .
O4A O 0.1651(5) 0.2739(4) 0.3625(3) 0.0361(16) Uani 0.558(10) 1 d D U P A 1
O4B O 0.1287(8) 0.2691(6) 0.3795(4) 0.046(2) Uani 0.442(10) 1 d . U P A 2
O5 O 0.70620(19) 0.45451(16) 0.02968(13) 0.0379(7) Uani 1 1 d . U . . .
O6 O 0.66139(19) 0.62059(16) 0.02571(14) 0.0406(7) Uani 1 1 d . U . . .
O7 O 0.0482(2) -0.15794(19) 0.02080(16) 0.0538(8) Uani 1 1 d D U . . .
O8A O 0.1839(8) -0.0110(7) 0.0819(5) 0.050(3) Uani 0.361(8) 1 d . U P B 1
F1A F 0.9149(9) 0.5935(7) 0.3334(6) 0.088(4) Uani 0.514(14) 1 d D U P C 1
F2A F 1.0520(6) 0.5645(7) 0.3143(5) 0.053(2) Uani 0.514(14) 1 d . U P C 1
F3A F 0.9470(9) 0.6073(4) 0.2428(4) 0.083(3) Uani 0.514(14) 1 d D U P C 1
O8B O 0.2033(4) -0.0439(4) 0.0571(4) 0.0408(17) Uani 0.639(8) 1 d . U P B 2
F1B F 0.9463(7) 0.5740(6) 0.3510(3) 0.049(2) Uani 0.486(14) 1 d D U P C 2
F2B F 1.0442(8) 0.5832(9) 0.2943(7) 0.085(4) Uani 0.486(14) 1 d D U P C 2
F3B F 0.8852(9) 0.6151(4) 0.2676(5) 0.084(4) Uani 0.486(14) 1 d . U P C 2
F4 F 1.06502(18) 0.27522(16) 0.18245(12) 0.0559(7) Uani 1 1 d . U . . .
F5 F 1.01441(18) 0.35753(15) 0.11590(12) 0.0510(7) Uani 1 1 d . U . . .
F6 F 0.92560(18) 0.25195(15) 0.11372(12) 0.0534(7) Uani 1 1 d . U . . .
F7 F 0.43784(16) 0.34821(16) 0.39534(11) 0.0521(7) Uani 1 1 d . U . . .
F8 F 0.51175(16) 0.39110(14) 0.49097(10) 0.0409(6) Uani 1 1 d . U . . .
F9 F 0.48390(19) 0.47293(16) 0.42224(12) 0.0540(7) Uani 1 1 d . U . . .
F10 F 0.86849(17) 0.36611(16) 0.55575(10) 0.0508(7) Uani 1 1 d . U . . .
F11 F 0.94040(16) 0.31036(13) 0.48775(11) 0.0411(6) Uani 1 1 d . U . . .
F12 F 0.93567(15) 0.43902(13) 0.50315(11) 0.0417(6) Uani 1 1 d . U . . .
F13A F 0.8205(18) 0.0741(11) 0.3743(8) 0.067(4) Uani 0.44(4) 1 d . U P D 1
F14A F 0.7112(14) -0.0155(19) 0.3269(15) 0.095(6) Uani 0.44(4) 1 d . U P D 1
F15A F 0.847(2) -0.0060(16) 0.3039(10) 0.073(5) Uani 0.44(4) 1 d . U P D 1
F13B F 0.773(2) 0.0657(10) 0.3745(6) 0.076(5) Uani 0.56(4) 1 d D U P D 2
F14B F 0.7209(14) -0.0341(8) 0.3053(8) 0.076(4) Uani 0.56(4) 1 d . U P D 2
F15B F 0.8643(11) 0.0174(14) 0.3162(11) 0.077(4) Uani 0.56(4) 1 d . U P D 2
F16 F 0.50959(18) 0.0759(2) 0.08129(13) 0.0808(10) Uani 1 1 d . U . . .
F17 F 0.6326(2) 0.00011(14) 0.08423(11) 0.0561(7) Uani 1 1 d . U . . .
F18 F 0.6379(2) 0.11795(15) 0.05849(11) 0.0568(7) Uani 1 1 d . U . . .
F19 F 0.31563(16) 0.25147(15) 0.14729(12) 0.0507(7) Uani 1 1 d . U . . .
F20 F 0.30046(18) 0.32017(18) 0.23063(12) 0.0629(8) Uani 1 1 d . U . . .
F21 F 0.24314(16) 0.36349(16) 0.14178(13) 0.0602(8) Uani 1 1 d . U . . .
F22A F 0.4766(9) 0.6171(6) 0.2074(5) 0.067(3) Uani 0.631(16) 1 d . U P E 1
F23A F 0.4799(8) 0.5851(5) 0.1123(3) 0.0587(18) Uani 0.631(16) 1 d . U P E 1
F24A F 0.6144(4) 0.6066(4) 0.1871(6) 0.072(3) Uani 0.631(16) 1 d . U P E 1
F22B F 0.5088(17) 0.6289(9) 0.2133(7) 0.065(5) Uani 0.369(16) 1 d D U P E 2
F23B F 0.4422(8) 0.5829(8) 0.1212(5) 0.043(2) Uani 0.369(16) 1 d D U P E 2
F24B F 0.5988(9) 0.5831(7) 0.1480(7) 0.054(3) Uani 0.369(16) 1 d . U P E 2
F25 F 0.3957(2) -0.46983(19) 0.30778(12) 0.0689(9) Uani 1 1 d . U . . .
F26 F 0.3128(2) -0.43230(15) 0.37393(11) 0.0558(7) Uani 1 1 d . U . . .
F27 F 0.2603(3) -0.53301(16) 0.30482(14) 0.0763(9) Uani 1 1 d . U . . .
F28 F 0.1118(2) -0.49580(15) 0.08704(12) 0.0674(8) Uani 1 1 d . U . . .
F29 F 0.01229(17) -0.39866(17) 0.08133(12) 0.0594(8) Uani 1 1 d . U . . .
F30 F 0.1512(2) -0.38445(17) 0.06187(11) 0.0602(8) Uani 1 1 d . U . . .
F31 F -0.27682(15) -0.17507(16) 0.14995(12) 0.0527(7) Uani 1 1 d . U . . .
F32 F -0.18891(16) -0.27994(15) 0.15333(13) 0.0540(7) Uani 1 1 d . U . . .
F33 F -0.21143(17) -0.21819(18) 0.23779(12) 0.0595(8) Uani 1 1 d . U . . .
F34A F -0.0532(16) 0.0559(6) 0.1060(3) 0.081(4) Uani 0.367(14) 1 d D U P B 1
F35A F 0.0673(7) 0.0908(7) 0.1799(7) 0.059(3) Uani 0.367(14) 1 d D U P B 1
F36A F -0.0641(12) 0.1031(10) 0.2004(10) 0.058(4) Uani 0.367(14) 1 d D U P B 1
F34B F -0.1090(4) 0.0554(3) 0.1169(3) 0.0490(16) Uani 0.633(14) 1 d D U P B 2
F35B F 0.0517(5) 0.0710(5) 0.1470(5) 0.0738(19) Uani 0.633(14) 1 d D U P B 2
F36B F -0.0409(10) 0.1028(7) 0.2089(6) 0.080(3) Uani 0.633(14) 1 d . U P B 2
F37 F 0.3842(2) 0.10459(15) 0.35785(13) 0.0636(8) Uani 1 1 d . U . . .
F38 F 0.4986(2) 0.10905(17) 0.31157(16) 0.0789(10) Uani 1 1 d . U . . .
F39 F 0.3509(3) 0.13205(16) 0.26458(15) 0.0862(11) Uani 1 1 d . U . . .
F40 F 0.51903(18) -0.10964(14) 0.14532(12) 0.0505(7) Uani 1 1 d . U . . .
F41 F 0.55736(18) -0.19486(17) 0.21136(12) 0.0592(7) Uani 1 1 d . U . . .
F42 F 0.43061(18) -0.21826(16) 0.13354(12) 0.0572(8) Uani 1 1 d . U . . .
F43 F 0.43568(16) -0.11869(14) 0.51268(11) 0.0456(6) Uani 1 1 d . U . . .
F44 F 0.40942(15) -0.24571(13) 0.49448(10) 0.0392(5) Uani 1 1 d . U . . .
F45 F 0.35296(17) -0.17793(16) 0.56479(10) 0.0507(7) Uani 1 1 d . U . . .
F46 F 0.00364(17) -0.14997(15) 0.50659(11) 0.0466(6) Uani 1 1 d . U . . .
F47 F -0.07117(17) -0.20548(16) 0.41468(12) 0.0565(7) Uani 1 1 d . U . . .
F48 F -0.04453(17) -0.07724(16) 0.43282(13) 0.0539(7) Uani 1 1 d . U . . .
S1 S 0.23144(8) 0.41671(6) 0.46953(5) 0.0402(3) Uani 1 1 d . U . . .
S2 S 0.35835(7) 0.05638(7) 0.49807(5) 0.0385(3) Uani 1 1 d . U . . .
S3 S 0.54990(8) 0.32575(6) 0.04992(5) 0.0374(3) Uani 1 1 d . U . . .
S4 S -0.18196(8) -0.12105(7) 0.00395(6) 0.0480(3) Uani 1 1 d . U . . .
Rb1 Rb 0.34718(3) 0.24209(2) 0.46407(2) 0.03385(11) Uani 1 1 d . U . . .
Rb2 Rb 0.5000 0.5000 0.0000 0.03500(14) Uani 1 2 d S U P . .
Rb3 Rb 0.0000 0.0000 0.0000 0.0684(2) Uani 1 2 d S U P B .

loop_
_atom_site_aniso_label
_atom_site_aniso_U_11
_atom_site_aniso_U_22
_atom_site_aniso_U_33
_atom_site_aniso_U_23
_atom_site_aniso_U_13
_atom_site_aniso_U_12
C1 0.0209(17) 0.025(2) 0.027(2) 0.0060(16) 0.0030(15) 0.0031(15)
C2 0.0282(19) 0.030(2) 0.031(2) 0.0050(17) 0.0064(17) 0.0014(16)
C3 0.029(2) 0.026(2) 0.043(2) 0.0041(17) 0.0033(18) -0.0031(16)
C4 0.0243(19) 0.038(2) 0.046(3) 0.0117(19) 0.0077(18) -0.0018(17)
C5 0.0234(18) 0.031(2) 0.033(2) 0.0084(17) 0.0067(16) 0.0021(16)
C6 0.0209(17) 0.027(2) 0.032(2) 0.0076(16) 0.0028(16) -0.0005(15)
C7 0.050(3) 0.044(3) 0.063(3) -0.001(2) 0.016(2) -0.013(2)
C8 0.028(2) 0.041(2) 0.047(3) 0.012(2) 0.0163(19) 0.0020(18)
C9 0.0298(18) 0.0186(19) 0.0284(19) 0.0050(16) 0.0059(16) 0.0000(15)
C10 0.0257(18) 0.026(2) 0.0248(19) 0.0018(16) 0.0039(15) 0.0005(16)
C11 0.0350(19) 0.023(2) 0.025(2) 0.0014(16) 0.0071(16) 0.0011(16)
C12 0.038(2) 0.024(2) 0.025(2) 0.0008(16) 0.0093(17) -0.0026(17)
C13 0.0328(19) 0.022(2) 0.028(2) 0.0041(16) 0.0010(16) -0.0028(16)
C14 0.0272(18) 0.021(2) 0.032(2) 0.0012(16) 0.0082(16) -0.0016(15)
C15 0.040(2) 0.040(2) 0.026(2) 0.0049(18) 0.0082(18) 0.0109(18)
C16 0.034(2) 0.036(2) 0.032(2) 0.0062(18) 0.0022(17) -0.0057(18)
C17 0.0208(17) 0.029(2) 0.0255(19) 0.0026(15) 0.0101(15) 0.0002(15)
C18 0.0251(18) 0.031(2) 0.0233(19) 0.0033(16) 0.0070(16) 0.0002(16)
C19 0.0315(19) 0.029(2) 0.029(2) 0.0064(16) 0.0136(16) 0.0023(16)
C20 0.0307(19) 0.024(2) 0.037(2) 0.0039(17) 0.0153(17) 0.0006(16)
C21 0.0196(17) 0.029(2) 0.030(2) 0.0010(16) 0.0108(15) 0.0009(15)
C22 0.0227(17) 0.028(2) 0.027(2) 0.0058(16) 0.0066(15) 0.0019(15)
C23 0.053(3) 0.031(2) 0.034(2) 0.0065(18) 0.013(2) 0.0068(19)
C24 0.041(2) 0.033(2) 0.038(2) -0.0040(19) 0.0158(19) -0.0008(19)
C25 0.0295(18) 0.029(2) 0.0162(18) -0.0016(15) 0.0090(15) 0.0004(15)
C26 0.0287(18) 0.032(2) 0.022(2) -0.0008(16) 0.0076(16) 0.0040(16)
C27 0.0279(18) 0.039(2) 0.022(2) -0.0019(17) 0.0064(16) 0.0038(17)
C28 0.0306(19) 0.041(2) 0.023(2) 0.0036(17) 0.0059(17) 0.0147(17)
C29 0.037(2) 0.035(2) 0.022(2) 0.0056(16) 0.0114(17) 0.0114(17)
C30 0.0316(19) 0.030(2) 0.023(2) 0.0038(16) 0.0094(16) 0.0037(16)
C31 0.027(2) 0.048(3) 0.037(2) -0.006(2) 0.0064(18) 0.0062(18)
C32 0.046(2) 0.038(2) 0.041(2) 0.014(2) 0.014(2) 0.012(2)
C33 0.0155(16) 0.031(2) 0.028(2) 0.0075(16) 0.0096(15) 0.0029(14)
C34 0.0286(19) 0.033(2) 0.029(2) 0.0045(17) 0.0138(17) 0.0083(16)
C35 0.0310(19) 0.033(2) 0.032(2) 0.0075(17) 0.0135(17) 0.0083(17)
C36 0.0263(18) 0.027(2) 0.033(2) 0.0018(16) 0.0141(16) 0.0054(16)
C37 0.0215(17) 0.032(2) 0.0277(19) 0.0006(16) 0.0109(15) 0.0033(15)
C38 0.0242(18) 0.029(2) 0.028(2) 0.0083(16) 0.0078(16) 0.0044(16)
C39 0.054(3) 0.038(3) 0.034(2) 0.0064(19) 0.014(2) 0.020(2)
C40 0.035(2) 0.037(2) 0.035(2) -0.0005(19) 0.0096(18) 0.0034(18)
C41 0.0266(17) 0.028(2) 0.0228(19) 0.0006(16) 0.0095(15) 0.0042(15)
C42 0.0280(18) 0.030(2) 0.026(2) 0.0037(16) 0.0092(16) 0.0077(16)
C43 0.0245(18) 0.040(2) 0.027(2) 0.0040(17) 0.0086(16) 0.0095(16)
C44 0.034(2) 0.048(2) 0.022(2) 0.0058(18) 0.0076(17) 0.0196(18)
C45 0.042(2) 0.033(2) 0.022(2) 0.0069(16) 0.0109(17) 0.0141(17)
C46 0.0318(19) 0.032(2) 0.027(2) 0.0045(17) 0.0083(17) 0.0045(17)
C47 0.0244(19) 0.063(3) 0.038(2) 0.010(2) 0.0091(18) 0.0099(19)
C48 0.051(3) 0.043(3) 0.043(3) 0.016(2) 0.008(2) 0.016(2)
C49 0.0249(18) 0.030(2) 0.0210(19) 0.0060(16) 0.0045(15) 0.0028(15)
C50 0.0261(18) 0.029(2) 0.025(2) 0.0040(16) 0.0066(16) 0.0061(15)
C51 0.0287(19) 0.031(2) 0.026(2) 0.0039(16) 0.0065(16) 0.0019(16)
C52 0.0221(18) 0.037(2) 0.027(2) 0.0057(17) 0.0046(16) -0.0036(16)
C53 0.0248(18) 0.033(2) 0.0230(19) 0.0057(16) 0.0084(15) 0.0022(16)
C54 0.0225(17) 0.029(2) 0.028(2) 0.0033(16) 0.0055(15) 0.0019(15)
C55 0.045(2) 0.033(2) 0.037(2) 0.0020(19) 0.016(2) -0.0021(19)
C56 0.029(2) 0.044(3) 0.036(2) 0.0056(19) 0.0144(18) 0.0007(18)
C57 0.0239(17) 0.023(2) 0.0289(19) 0.0055(16) 0.0098(15) 0.0041(15)
C58 0.0239(18) 0.030(2) 0.032(2) 0.0031(17) 0.0117(16) 0.0027(16)
C59 0.0294(18) 0.023(2) 0.027(2) 0.0006(16) 0.0057(16) 0.0025(16)
C60 0.0335(19) 0.029(2) 0.023(2) 0.0052(16) 0.0071(16) 0.0019(17)
C61 0.0296(18) 0.026(2) 0.033(2) 0.0034(17) 0.0153(17) 0.0036(16)
C62 0.0260(18) 0.026(2) 0.029(2) 0.0043(16) 0.0055(16) 0.0022(16)
C63 0.033(2) 0.038(2) 0.032(2) 0.0045(18) 0.0115(17) 0.0052(18)
C64 0.036(2) 0.046(3) 0.033(2) 0.0116(19) 0.0165(18) 0.0075(19)
C65 0.032(2) 0.053(3) 0.046(2) 0.012(2) 0.0086(19) 0.0089(19)
C66 0.044(2) 0.062(3) 0.042(3) 0.004(2) 0.015(2) 0.019(2)
C67 0.038(2) 0.068(3) 0.026(2) -0.005(2) 0.0018(18) 0.017(2)
C68 0.029(2) 0.061(3) 0.032(2) 0.001(2) -0.0001(18) 0.012(2)
C69 0.045(2) 0.067(3) 0.029(2) 0.014(2) 0.012(2) 0.011(2)
C70 0.053(3) 0.050(3) 0.038(3) 0.015(2) 0.011(2) 0.011(2)
C71 0.044(2) 0.044(3) 0.041(2) 0.004(2) 0.023(2) 0.006(2)
C72 0.038(2) 0.034(2) 0.048(3) -0.0011(19) 0.020(2) 0.0032(18)
C73A 0.030(6) 0.042(6) 0.043(7) -0.003(5) -0.002(6) -0.008(5)
C74A 0.064(7) 0.040(5) 0.036(6) -0.003(4) 0.000(4) 0.010(4)
C75A 0.039(4) 0.044(5) 0.031(4) 0.003(4) 0.001(3) 0.007(4)
C76A 0.034(7) 0.037(6) 0.037(5) 0.010(5) 0.000(4) 0.000(4)
C73B 0.034(7) 0.035(7) 0.036(7) -0.008(5) 0.010(5) -0.003(5)
C74B 0.082(7) 0.047(6) 0.049(8) 0.005(4) -0.028(7) -0.010(5)
C75B 0.076(7) 0.036(6) 0.037(5) 0.014(4) -0.001(5) 0.003(5)
C76B 0.041(11) 0.036(7) 0.050(6) 0.010(6) 0.012(6) 0.014(7)
C77 0.057(3) 0.031(2) 0.039(3) 0.0043(19) 0.015(2) 0.003(2)
C78 0.052(3) 0.038(2) 0.050(3) 0.012(2) 0.019(2) 0.009(2)
C79 0.035(2) 0.049(3) 0.041(3) 0.015(2) 0.0088(19) 0.0139(19)
C80 0.033(2) 0.051(3) 0.049(3) 0.000(2) 0.003(2) -0.0010(19)
C81 0.036(2) 0.041(2) 0.054(3) 0.004(2) 0.013(2) -0.0031(19)
C82 0.046(2) 0.036(2) 0.043(3) 0.004(2) 0.005(2) -0.0051(19)
C85A 0.045(7) 0.047(9) 0.056(9) -0.023(7) 0.030(7) -0.008(6)
C85B 0.031(4) 0.033(4) 0.040(5) -0.004(4) 0.002(4) 0.003(3)
C86 0.052(3) 0.037(3) 0.056(3) 0.007(2) 0.003(2) 0.000(2)
C87 0.049(2) 0.044(3) 0.047(3) 0.011(2) 0.016(2) 0.011(2)
C88A 0.016(5) 0.041(7) 0.042(8) 0.016(6) 0.019(5) 0.017(4)
C89A 0.032(6) 0.053(9) 0.039(8) 0.016(9) 0.016(6) -0.011(6)
C90A 0.036(6) 0.038(7) 0.051(8) 0.006(6) -0.002(5) 0.001(5)
C88B 0.081(6) 0.033(5) 0.054(6) 0.015(5) -0.031(5) -0.016(4)
C89B 0.042(4) 0.031(4) 0.048(5) -0.003(4) 0.009(4) 0.013(4)
C90B 0.028(3) 0.037(4) 0.033(4) 0.000(3) 0.006(3) 0.000(3)
B1 0.025(2) 0.024(2) 0.025(2) 0.0036(17) 0.0059(17) 0.0002(17)
B2 0.028(2) 0.024(2) 0.026(2) 0.0038(18) 0.0085(18) 0.0014(17)
O1 0.0313(14) 0.0546(19) 0.0287(15) -0.0013(13) 0.0043(12) 0.0143(13)
O2 0.0382(15) 0.0471(17) 0.0329(15) 0.0049(13) 0.0081(12) 0.0103(13)
O3 0.0393(15) 0.0325(16) 0.0429(17) 0.0025(13) 0.0008(13) -0.0003(12)
O4A 0.037(3) 0.047(3) 0.025(3) 0.005(2) 0.009(2) -0.005(3)
O4B 0.060(5) 0.037(4) 0.032(5) 0.008(3) -0.007(4) -0.007(4)
O5 0.0348(14) 0.0377(16) 0.0380(17) 0.0067(13) 0.0034(13) 0.0021(12)
O6 0.0307(14) 0.0298(15) 0.0587(19) 0.0083(14) 0.0060(13) -0.0010(12)
O7 0.0331(15) 0.0502(19) 0.076(2) 0.0095(17) 0.0097(15) 0.0071(14)
O8A 0.061(5) 0.036(6) 0.045(7) 0.018(5) -0.007(4) -0.019(4)
F1A 0.068(6) 0.054(6) 0.154(7) -0.029(5) 0.069(6) -0.019(4)
F2A 0.046(3) 0.041(5) 0.063(5) -0.006(4) 0.005(3) -0.022(3)
F3A 0.116(7) 0.027(3) 0.089(5) 0.020(3) -0.009(4) -0.013(4)
O8B 0.032(3) 0.023(4) 0.059(4) 0.000(3) 0.000(3) -0.002(3)
F1B 0.043(4) 0.036(5) 0.059(4) -0.011(3) 0.005(3) -0.001(3)
F2B 0.082(5) 0.073(7) 0.113(8) -0.015(5) 0.064(5) -0.043(5)
F3B 0.113(6) 0.021(3) 0.091(6) 0.005(3) -0.022(5) 0.005(3)
F4 0.0463(14) 0.0714(19) 0.0575(17) 0.0219(14) 0.0201(13) 0.0299(13)
F5 0.0574(15) 0.0560(16) 0.0530(16) 0.0180(13) 0.0333(13) 0.0016(13)
F6 0.0483(14) 0.0555(17) 0.0603(17) -0.0135(14) 0.0307(13) -0.0059(12)
F7 0.0332(12) 0.0819(19) 0.0394(14) -0.0079(13) 0.0139(11) -0.0030(12)
F8 0.0442(13) 0.0544(15) 0.0279(12) 0.0063(11) 0.0156(10) 0.0180(11)
F9 0.0638(16) 0.0574(17) 0.0506(16) 0.0238(13) 0.0239(13) 0.0371(13)
F10 0.0422(13) 0.0791(19) 0.0257(13) 0.0096(12) -0.0016(11) -0.0056(13)
F11 0.0369(12) 0.0347(13) 0.0440(14) 0.0066(11) -0.0037(11) 0.0060(10)
F12 0.0327(12) 0.0308(13) 0.0526(15) 0.0035(11) -0.0037(11) -0.0049(10)
F13A 0.111(11) 0.043(5) 0.033(5) 0.003(4) -0.005(5) 0.028(7)
F14A 0.076(6) 0.119(15) 0.101(14) 0.080(10) 0.013(8) -0.026(8)
F15A 0.114(11) 0.081(11) 0.039(5) 0.019(6) 0.039(8) 0.069(9)
F13B 0.161(13) 0.048(5) 0.028(4) 0.018(3) 0.036(6) 0.051(7)
F14B 0.115(7) 0.036(4) 0.064(7) 0.026(4) -0.006(5) -0.017(4)
F15B 0.051(4) 0.103(11) 0.093(11) 0.067(7) 0.022(5) 0.031(5)
F16 0.0341(14) 0.130(3) 0.0572(19) -0.0368(18) -0.0020(13) -0.0018(16)
F17 0.099(2) 0.0310(14) 0.0355(14) -0.0034(11) 0.0159(14) 0.0035(13)
F18 0.101(2) 0.0423(15) 0.0252(13) 0.0010(11) 0.0143(14) -0.0158(15)
F19 0.0345(13) 0.0473(16) 0.0625(17) -0.0070(13) 0.0057(12) -0.0061(11)
F20 0.0411(14) 0.099(2) 0.0505(17) -0.0037(15) 0.0211(13) -0.0190(14)
F21 0.0248(12) 0.0639(18) 0.083(2) 0.0097(15) -0.0014(13) 0.0077(12)
F22A 0.117(7) 0.022(4) 0.075(5) -0.005(3) 0.055(5) 0.000(4)
F23A 0.102(5) 0.052(3) 0.031(3) 0.021(2) 0.027(3) 0.017(4)
F24A 0.052(3) 0.039(3) 0.120(8) 0.029(4) 0.005(3) 0.000(2)
F22B 0.146(14) 0.026(5) 0.016(4) -0.002(3) 0.011(6) -0.034(6)
F23B 0.057(5) 0.045(5) 0.028(4) 0.014(4) 0.007(3) 0.015(4)
F24B 0.059(5) 0.037(5) 0.075(6) 0.022(4) 0.027(5) 0.004(4)
F25 0.0642(17) 0.108(2) 0.0483(17) 0.0371(16) 0.0260(14) 0.0588(17)
F26 0.0893(19) 0.0525(16) 0.0317(14) 0.0150(12) 0.0215(13) 0.0368(14)
F27 0.115(2) 0.0366(16) 0.069(2) 0.0230(14) 0.0014(18) 0.0130(16)
F28 0.106(2) 0.0335(15) 0.0447(16) -0.0063(12) -0.0072(15) 0.0099(15)
F29 0.0373(13) 0.078(2) 0.0483(16) -0.0085(14) -0.0066(12) 0.0086(13)
F30 0.0732(18) 0.080(2) 0.0283(14) 0.0002(13) 0.0180(13) -0.0157(15)
F31 0.0239(11) 0.0739(19) 0.0598(17) 0.0194(14) 0.0049(11) 0.0134(12)
F32 0.0312(13) 0.0511(16) 0.0698(19) -0.0043(14) 0.0011(12) -0.0033(11)
F33 0.0368(13) 0.096(2) 0.0494(16) 0.0216(15) 0.0134(12) -0.0080(14)
F34A 0.149(10) 0.043(5) 0.035(4) 0.016(3) -0.008(5) -0.004(6)
F35A 0.073(5) 0.034(5) 0.083(9) 0.021(6) 0.041(5) 0.016(4)
F36A 0.040(5) 0.034(6) 0.116(11) 0.017(7) 0.044(7) 0.012(4)
F34B 0.050(3) 0.033(2) 0.058(3) 0.024(2) -0.005(2) 0.010(2)
F35B 0.072(4) 0.058(4) 0.115(6) 0.051(3) 0.049(4) 0.020(3)
F36B 0.138(9) 0.039(4) 0.052(4) -0.005(3) 0.010(5) 0.014(5)
F37 0.106(2) 0.0404(15) 0.0562(17) -0.0095(13) 0.0497(17) -0.0133(14)
F38 0.0645(18) 0.0568(19) 0.116(3) -0.0304(18) 0.0446(18) -0.0273(15)
F39 0.138(3) 0.0317(16) 0.066(2) 0.0094(14) -0.014(2) 0.0071(17)
F40 0.0603(15) 0.0463(15) 0.0624(17) 0.0125(13) 0.0445(14) 0.0045(12)
F41 0.0473(15) 0.082(2) 0.0599(18) 0.0223(15) 0.0282(13) 0.0335(14)
F42 0.0493(15) 0.0643(18) 0.0600(17) -0.0228(14) 0.0326(13) -0.0104(13)
F43 0.0339(12) 0.0409(14) 0.0536(16) 0.0070(12) -0.0037(11) 0.0008(11)
F44 0.0362(12) 0.0410(14) 0.0417(14) 0.0117(11) 0.0096(11) 0.0145(10)
F45 0.0433(13) 0.0820(19) 0.0252(13) 0.0068(12) 0.0060(11) 0.0173(13)
F46 0.0474(14) 0.0642(17) 0.0390(14) 0.0155(12) 0.0260(12) 0.0196(12)
F47 0.0351(13) 0.0766(19) 0.0596(17) -0.0084(15) 0.0236(12) -0.0136(13)
F48 0.0460(14) 0.0620(17) 0.0748(19) 0.0395(15) 0.0383(14) 0.0300(13)
S1 0.0444(6) 0.0297(6) 0.0438(6) 0.0024(5) 0.0079(5) 0.0048(5)
S2 0.0379(5) 0.0423(6) 0.0389(6) 0.0085(5) 0.0145(5) 0.0100(5)
S3 0.0436(6) 0.0369(6) 0.0330(6) 0.0060(5) 0.0117(5) 0.0065(5)
S4 0.0456(6) 0.0390(7) 0.0640(8) 0.0107(6) 0.0210(6) 0.0008(5)
Rb1 0.0334(2) 0.0361(2) 0.0308(2) 0.00152(17) 0.00757(17) 0.00621(17)
Rb2 0.0294(3) 0.0313(3) 0.0434(3) 0.0089(3) 0.0062(2) 0.0029(2)
Rb3 0.0331(3) 0.0521(4) 0.1188(7) 0.0451(4) 0.0026(4) -0.0071(3)

loop_
_atom_type_symbol
_atom_type_description
_atom_type_scat_dispersion_real
_atom_type_scat_dispersion_imag
_atom_type_scat_source
C C 0.0033 0.0016 'International Tables Vol C Tables 4.2.6.8 and 6.1.1.4'
H H 0.0000 0.0000 'International Tables Vol C Tables 4.2.6.8 and 6.1.1.4'
B B 0.0013 0.0007 'International Tables Vol C Tables 4.2.6.8 and 6.1.1.4'
O O 0.0106 0.0060 'International Tables Vol C Tables 4.2.6.8 and 6.1.1.4'
F F 0.0171 0.0103 'International Tables Vol C Tables 4.2.6.8 and 6.1.1.4'
S S 0.1246 0.1234 'International Tables Vol C Tables 4.2.6.8 and 6.1.1.4'
Rb Rb -0.9393 2.9676 'International Tables Vol C Tables 4.2.6.8 and 6.1.1.4'

loop_
_geom_angle_atom_site_label_1
_geom_angle_atom_site_label_2
_geom_angle_atom_site_label_3
_geom_angle
_geom_angle_site_symmetry_1
_geom_angle_site_symmetry_3
C6 C1 C2 115.7(3) . .
C6 C1 B1 123.7(3) . .
C2 C1 B1 120.4(3) . .
C3 C2 C1 122.5(3) . .
C3 C2 H2 118.8 . .
C1 C2 H2 118.8 . .
C4 C3 C2 120.4(3) . .
C4 C3 C7 119.2(3) . .
C2 C3 C7 120.3(4) . .
C5 C4 C3 118.7(3) . .
C5 C4 H4 120.6 . .
C3 C4 H4 120.6 . .
C4 C5 C6 120.4(3) . .
C4 C5 C8 119.7(3) . .
C6 C5 C8 119.9(3) . .
C1 C6 C5 122.3(3) . .
C1 C6 H6 118.9 . .
C5 C6 H6 118.9 . .
F1A C7 F2A 106.0(8) . .
F2B C7 F3B 114.1(8) . .
F1A C7 F3A 113.7(7) . .
F2A C7 F3A 99.4(6) . .
F2B C7 F1B 103.2(8) . .
F3B C7 F1B 96.6(6) . .
F1A C7 C3 116.7(6) . .
F2B C7 C3 118.1(8) . .
F2A C7 C3 109.2(6) . .
F3B C7 C3 112.9(5) . .
F3A C7 C3 110.1(4) . .
F1B C7 C3 109.1(5) . .
F4 C8 F6 106.5(3) . .
F4 C8 F5 106.1(3) . .
F6 C8 F5 105.9(3) . .
F4 C8 C5 112.8(3) . .
F6 C8 C5 113.1(3) . .
F5 C8 C5 111.9(3) . .
C10 C9 C14 114.9(3) . .
C10 C9 B1 122.1(3) . .
C14 C9 B1 123.0(3) . .
C11 C10 C9 122.9(3) . .
C11 C10 H10 118.6 . .
C9 C10 H10 118.6 . .
C12 C11 C10 121.2(3) . .
C12 C11 C15 120.5(3) . .
C10 C11 C15 118.2(3) . .
C11 C12 C13 117.7(3) . .
C11 C12 H12 121.2 . .
C13 C12 H12 121.2 . .
C12 C13 C14 121.3(3) . .
C12 C13 C16 119.7(3) . .
C14 C13 C16 118.9(3) . .
C13 C14 C9 122.0(3) . .
C13 C14 H14 119.0 . .
C9 C14 H14 119.0 . .
F9 C15 F8 106.8(3) . .
F9 C15 F7 106.3(3) . .
F8 C15 F7 105.5(3) . .
F9 C15 C11 112.5(3) . .
F8 C15 C11 113.8(3) . .
F7 C15 C11 111.4(3) . .
F9 C15 Rb1 123.5(2) . .
F8 C15 Rb1 59.70(18) . .
F7 C15 Rb1 46.28(18) . .
C11 C15 Rb1 123.2(2) . .
F10 C16 F11 107.3(3) . .
F10 C16 F12 106.3(3) . .
F11 C16 F12 105.2(3) . .
F10 C16 C13 113.3(3) . .
F11 C16 C13 112.6(3) . .
F12 C16 C13 111.6(3) . .
C18 C17 C22 115.7(3) . .
C18 C17 B1 122.8(3) . .
C22 C17 B1 121.4(3) . .
C19 C18 C17 122.2(3) . .
C19 C18 H18 118.9 . .
C17 C18 H18 118.9 . .
C20 C19 C18 120.7(4) . .
C20 C19 C23 118.4(3) . .
C18 C19 C23 120.9(3) . .
C21 C20 C19 118.3(3) . .
C21 C20 H20 120.8 . .
C19 C20 H20 120.8 . .
C20 C21 C22 120.4(3) . .
C20 C21 C24 120.0(3) . .
C22 C21 C24 119.6(4) . .
C21 C22 C17 122.7(4) . .
C21 C22 H22 118.6 . .
C17 C22 H22 118.6 . .
F14A C23 F15A 106.0(14) . .
F15B C23 F13B 110.0(10) . .
F14A C23 F13A 105.4(11) . .
F15A C23 F13A 100.9(11) . .
F15B C23 F14B 105.6(10) . .
F13B C23 F14B 105.4(9) . .
F14A C23 C19 115.0(11) . .
F15B C23 C19 112.2(10) . .
F15A C23 C19 113.7(12) . .
F13B C23 C19 112.5(8) . .
F13A C23 C19 114.4(9) . .
F14B C23 C19 110.7(8) . .
F16 C24 F17 106.2(3) . .
F16 C24 F18 105.5(4) . .
F17 C24 F18 105.4(3) . .
F16 C24 C21 112.9(3) . .
F17 C24 C21 113.4(4) . .
F18 C24 C21 112.8(3) . .
C26 C25 C30 114.9(3) . .
C26 C25 B1 121.2(3) . .
C30 C25 B1 123.3(3) . .
C27 C26 C25 122.7(4) . .
C27 C26 H26 118.6 . .
C25 C26 H26 118.6 . .
C26 C27 C28 120.8(3) . .
C26 C27 C31 118.9(4) . .
C28 C27 C31 120.1(4) . .
C29 C28 C27 117.8(4) . .
C29 C28 H28 121.1 . .
C27 C28 H28 121.1 . .
C30 C29 C28 120.9(4) . .
C30 C29 C32 121.3(3) . .
C28 C29 C32 117.6(4) . .
C29 C30 C25 122.9(3) . .
C29 C30 H30 118.6 . .
C25 C30 H30 118.6 . .
F20 C31 F21 107.4(3) . .
F20 C31 F19 105.4(4) . .
F21 C31 F19 105.8(3) . .
F20 C31 C27 112.5(3) . .
F21 C31 C27 113.3(4) . .
F19 C31 C27 111.9(3) . .
F22A C32 F23A 108.0(7) . .
F22B C32 F24B 114.9(10) . .
F22B C32 F23B 101.6(10) . .
F24B C32 F23B 102.2(6) . .
F22A C32 F24A 101.7(6) . .
F23A C32 F24A 106.2(5) . .
F22B C32 C29 119.3(9) . .
F22A C32 C29 110.0(6) . .
F23A C32 C29 115.5(5) . .
F24B C32 C29 108.5(5) . .
F23B C32 C29 108.5(7) . .
F24A C32 C29 114.3(4) . .
C38 C33 C34 115.5(3) . .
C38 C33 B2 122.1(3) . .
C34 C33 B2 122.4(3) . .
C35 C34 C33 122.4(4) . .
C35 C34 H34 118.8 . .
C33 C34 H34 118.8 . .
C36 C35 C34 121.0(4) . .
C36 C35 C39 119.2(3) . .
C34 C35 C39 119.7(4) . .
C35 C36 C37 118.4(3) . .
C35 C36 H36 120.8 . .
C37 C36 H36 120.8 . .
C36 C37 C38 120.1(3) . .
C36 C37 C40 120.6(3) . .
C38 C37 C40 119.3(4) . .
C33 C38 C37 122.7(4) . .
C33 C38 H38 118.7 . .
C37 C38 H38 118.7 . .
F26 C39 F27 106.1(4) . .
F26 C39 F25 106.6(4) . .
F27 C39 F25 105.5(3) . .
F26 C39 C35 114.1(3) . .
F27 C39 C35 112.2(4) . .
F25 C39 C35 111.8(4) . .
F28 C40 F30 105.8(3) . .
F28 C40 F29 106.7(3) . .
F30 C40 F29 104.1(3) . .
F28 C40 C37 113.9(4) . .
F30 C40 C37 112.7(3) . .
F29 C40 C37 112.8(3) . .
C46 C41 C42 115.2(3) . .
C46 C41 B2 124.7(3) . .
C42 C41 B2 119.9(3) . .
C43 C42 C41 122.7(4) . .
C43 C42 H42 118.7 . .
C41 C42 H42 118.7 . .
C44 C43 C42 120.8(3) . .
C44 C43 C47 120.7(3) . .
C42 C43 C47 118.5(4) . .
C43 C44 C45 118.1(4) . .
C43 C44 H44 121.0 . .
C45 C44 H44 121.0 . .
C46 C45 C44 120.5(4) . .
C46 C45 C48 120.7(4) . .
C44 C45 C48 118.7(3) . .
C45 C46 C41 122.7(3) . .
C45 C46 H46 118.6 . .
C41 C46 H46 118.6 . .
F32 C47 F31 106.6(3) . .
F32 C47 F33 106.0(4) . .
F31 C47 F33 106.6(3) . .
F32 C47 C43 112.5(3) . .
F31 C47 C43 113.0(4) . .
F33 C47 C43 111.7(3) . .
F36B C48 F35B 111.2(8) . .
F34A C48 F36A 113.9(13) . .
F36B C48 F34B 101.6(7) . .
F35B C48 F34B 106.9(5) . .
F34A C48 F35A 98.3(8) . .
F36A C48 F35A 94.6(9) . .
F36B C48 C45 112.5(7) . .
F34A C48 C45 117.1(6) . .
F35B C48 C45 113.4(5) . .
F36A C48 C45 115.3(10) . .
F34B C48 C45 110.5(4) . .
F35A C48 C45 113.9(6) . .
C54 C49 C50 115.2(3) . .
C54 C49 B2 122.8(3) . .
C50 C49 B2 121.8(3) . .
C51 C50 C49 122.5(3) . .
C51 C50 H50 118.7 . .
C49 C50 H50 118.7 . .
C50 C51 C52 120.6(3) . .
C50 C51 C55 120.5(3) . .
C52 C51 C55 118.8(3) . .
C53 C52 C51 118.3(3) . .
C53 C52 H52 120.8 . .
C51 C52 H52 120.8 . .
C52 C53 C54 121.1(3) . .
C52 C53 C56 119.4(3) . .
C54 C53 C56 119.4(3) . .
C53 C54 C49 122.2(3) . .
C53 C54 H54 118.9 . .
C49 C54 H54 118.9 . .
F37 C55 F38 106.5(3) . .
F37 C55 F39 106.7(4) . .
F38 C55 F39 105.2(4) . .
F37 C55 C51 113.7(3) . .
F38 C55 C51 112.9(3) . .
F39 C55 C51 111.2(3) . .
F41 C56 F40 107.0(3) . .
F41 C56 F42 105.1(3) . .
F40 C56 F42 105.9(3) . .
F41 C56 C53 112.7(3) . .
F40 C56 C53 112.9(3) . .
F42 C56 C53 112.7(3) . .
C58 C57 C62 115.0(3) . .
C58 C57 B2 123.0(3) . .
C62 C57 B2 121.8(3) . .
C59 C58 C57 123.0(3) . .
C59 C58 H58 118.5 . .
C57 C58 H58 118.5 . .
C60 C59 C58 120.6(3) . .
C60 C59 C63 119.5(3) . .
C58 C59 C63 119.9(3) . .
C61 C60 C59 118.0(3) . .
C61 C60 H60 121.0 . .
C59 C60 H60 121.0 . .
C60 C61 C62 121.2(3) . .
C60 C61 C64 120.9(3) . .
C62 C61 C64 117.9(3) . .
C61 C62 C57 122.2(3) . .
C61 C62 H62 118.9 . .
C57 C62 H62 118.9 . .
F43 C63 F45 106.9(3) . .
F43 C63 F44 104.8(3) . .
F45 C63 F44 105.2(3) . .
F43 C63 C59 114.1(3) . .
F45 C63 C59 113.0(3) . .
F44 C63 C59 112.1(3) . .
F47 C64 F46 106.4(3) . .
F47 C64 F48 106.5(3) . .
F46 C64 F48 105.8(3) . .
F47 C64 C61 113.0(3) . .
F46 C64 C61 112.9(3) . .
F48 C64 C61 111.7(3) . .
C66 C65 S1 110.6(3) . .
C66 C65 Rb1 86.2(2) . .
S1 C65 Rb1 63.60(13) . .
C66 C65 H65A 109.5 . .
S1 C65 H65A 109.5 . .
Rb1 C65 H65A 164.2 . .
C66 C65 H65B 109.5 . .
S1 C65 H65B 109.5 . .
Rb1 C65 H65B 64.1 . .
H65A C65 H65B 108.1 . .
O1 C66 C65 109.0(3) . .
O1 C66 H66A 109.9 . .
C65 C66 H66A 109.9 . .
O1 C66 H66B 109.9 . .
C65 C66 H66B 109.9 . .
H66A C66 H66B 108.3 . .
O1 C67 C68 108.5(3) . .
O1 C67 H67A 110.0 . .
C68 C67 H67A 110.0 . .
O1 C67 H67B 110.0 . .
C68 C67 H67B 110.0 . .
H67A C67 H67B 108.4 . .
O2 C68 C67 114.4(3) . .
O2 C68 H68A 108.7 . .
C67 C68 H68A 108.7 . .
O2 C68 H68B 108.7 . .
C67 C68 H68B 108.7 . .
H68A C68 H68B 107.6 . .
O2 C69 C70 108.8(3) . .
O2 C69 H69A 109.9 . .
C70 C69 H69A 109.9 . .
O2 C69 H69B 109.9 . .
C70 C69 H69B 109.9 . .
H69A C69 H69B 108.3 . .
C69 C70 S2 114.6(3) . .
C69 C70 H70A 108.6 . .
S2 C70 H70A 108.6 . .
C69 C70 H70B 108.6 . .
S2 C70 H70B 108.6 . .
H70A C70 H70B 107.6 . .
C72 C71 S2 108.4(3) . .
C72 C71 H71A 110.0 . .
S2 C71 H71A 110.0 . .
C72 C71 H71B 110.0 . .
S2 C71 H71B 110.0 . .
H71A C71 H71B 108.4 . .
O3 C72 C71 109.8(3) . .
O3 C72 H72A 109.7 . .
C71 C72 H72A 109.7 . .
O3 C72 H72B 109.7 . .
C71 C72 H72B 109.7 . .
H72A C72 H72B 108.2 . .
O3 C73A C74A 115.2(13) . .
O3 C73A H73A 108.5 . .
C74A C73A H73A 108.5 . .
O3 C73A H73B 108.5 . .
C74A C73A H73B 108.5 . .
H73A C73A H73B 107.5 . .
O4A C74A C73A 114.6(16) . .
O4A C74A H74A 108.6 . .
C73A C74A H74A 108.6 . .
O4A C74A H74B 108.6 . .
C73A C74A H74B 108.6 . .
H74A C74A H74B 107.6 . .
O4A C75A C76A 109.0(9) . .
O4A C75A H75A 109.9 . .
C76A C75A H75A 109.9 . .
O4A C75A H75B 109.9 . .
C76A C75A H75B 109.9 . .
H75A C75A H75B 108.3 . .
C75A C76A S1 114.6(13) . .
C75A C76A H76A 108.6 . .
S1 C76A H76A 108.6 . .
C75A C76A H76B 108.6 . .
S1 C76A H76B 108.6 . .
H76A C76A H76B 107.6 . .
O3 C73B C74B 102.9(16) . .
O3 C73B H73C 111.2 . .
C74B C73B H73C 111.2 . .
O3 C73B H73D 111.2 . .
C74B C73B H73D 111.2 . .
H73C C73B H73D 109.1 . .
O4B C74B C73B 110(2) . .
O4B C74B Rb1 57.9(10) . .
C73B C74B Rb1 89.9(12) . .
O4B C74B H74C 109.7 . .
C73B C74B H74C 109.7 . .
Rb1 C74B H74C 66.7 . .
O4B C74B H74D 109.7 . .
C73B C74B H74D 109.7 . .
Rb1 C74B H74D 160.0 . .
H74C C74B H74D 108.2 . .
O4B C75B C76B 108.6(13) . .
O4B C75B H75C 110.0 . .
C76B C75B H75C 110.0 . .
O4B C75B H75D 110.0 . .
C76B C75B H75D 110.0 . .
H75C C75B H75D 108.4 . .
C75B C76B S1 114.8(15) . .
C75B C76B H76C 108.6 . .
S1 C76B H76C 108.6 . .
C75B C76B H76D 108.6 . .
S1 C76B H76D 108.6 . .
H76C C76B H76D 107.5 . .
C82 C77 S3 109.9(3) . 2_665
C82 C77 H77A 109.7 . .
S3 C77 H77A 109.7 2_665 .
C82 C77 H77B 109.7 . .
S3 C77 H77B 109.7 2_665 .
H77A C77 H77B 108.2 . .
C79 C78 S3 110.5(3) . .
C79 C78 H78A 109.5 . .
S3 C78 H78A 109.5 . .
C79 C78 H78B 109.5 . .
S3 C78 H78B 109.5 . .
H78A C78 H78B 108.1 . .
O5 C79 C78 110.2(3) . .
O5 C79 H79A 109.6 . .
C78 C79 H79A 109.6 . .
O5 C79 H79B 109.6 . .
C78 C79 H79B 109.6 . .
H79A C79 H79B 108.1 . .
O5 C80 C81 110.5(4) . .
O5 C80 Rb2 44.98(17) . .
C81 C80 Rb2 78.5(2) . .
O5 C80 H80A 109.6 . .
C81 C80 H80A 109.6 . .
Rb2 C80 H80A 152.8 . .
O5 C80 H80B 109.6 . .
C81 C80 H80B 109.6 . .
Rb2 C80 H80B 92.5 . .
H80A C80 H80B 108.1 . .
O6 C81 C80 111.4(3) . .
O6 C81 Rb2 44.74(17) . .
C80 C81 Rb2 78.5(2) . .
O6 C81 H81A 109.3 . .
C80 C81 H81A 109.3 . .
Rb2 C81 H81A 151.8 . .
O6 C81 H81B 109.3 . .
C80 C81 H81B 109.3 . .
Rb2 C81 H81B 94.0 . .
H81A C81 H81B 108.0 . .
O6 C82 C77 109.9(3) . .
O6 C82 H82A 109.7 . .
C77 C82 H82A 109.7 . .
O6 C82 H82B 109.7 . .
C77 C82 H82B 109.7 . .
H82A C82 H82B 108.2 . .
C90A C85A S4 112.8(10) . 2
C90A C85A H85A 109.0 . .
S4 C85A H85A 109.0 2 .
C90A C85A H85B 109.0 . .
S4 C85A H85B 109.0 2 .
H85A C85A H85B 107.8 . .
C90B C85B S4 108.6(5) . 2
C90B C85B H85C 110.0 . .
S4 C85B H85C 110.0 2 .
C90B C85B H85D 110.0 . .
S4 C85B H85D 110.0 2 .
H85C C85B H85D 108.3 . .
C87 C86 S4 112.3(3) . .
C87 C86 Rb3 80.0(2) . .
S4 C86 Rb3 61.04(13) . .
C87 C86 H86A 109.1 . .
S4 C86 H86A 109.1 . .
Rb3 C86 H86A 169.2 . .
C87 C86 H86B 109.1 . .
S4 C86 H86B 109.1 . .
Rb3 C86 H86B 73.3 . .
H86A C86 H86B 107.9 . .
O7 C87 C86 111.8(4) . .
O7 C87 H87A 109.3 . .
C86 C87 H87A 109.3 . .
O7 C87 H87B 109.3 . .
C86 C87 H87B 109.3 . .
H87A C87 H87B 107.9 . .
O7 C88A C89A 116.4(13) . .
O7 C88A H88A 108.2 . .
C89A C88A H88A 108.2 . .
O7 C88A H88B 108.2 . .
C89A C88A H88B 108.2 . .
H88A C88A H88B 107.3 . .
O8A C89A C88A 111.3(12) . .
O8A C89A H89A 109.4 . .
C88A C89A H89A 109.4 . .
O8A C89A H89B 109.4 . .
C88A C89A H89B 109.4 . .
H89A C89A H89B 108.0 . .
O8A C90A C85A 111.4(10) . .
O8A C90A H90A 109.3 . .
C85A C90A H90A 109.3 . .
O8A C90A H90B 109.3 . .
C85A C90A H90B 109.3 . .
H90A C90A H90B 108.0 . .
O7 C88B C89B 108.0(8) . .
O7 C88B H88C 110.1 . .
C89B C88B H88C 110.1 . .
O7 C88B H88D 110.1 . .
C89B C88B H88D 110.1 . .
H88C C88B H88D 108.4 . .
O8B C89B C88B 113.4(8) . .
O8B C89B H89C 108.9 . .
C88B C89B H89C 108.9 . .
O8B C89B H89D 108.9 . .
C88B C89B H89D 108.9 . .
H89C C89B H89D 107.7 . .
O8B C90B C85B 112.2(6) . .
O8B C90B H90C 109.2 . .
C85B C90B H90C 109.2 . .
O8B C90B H90D 109.2 . .
C85B C90B H90D 109.2 . .
H90C C90B H90D 107.9 . .
C25 B1 C1 110.5(3) . .
C25 B1 C9 106.5(3) . .
C1 B1 C9 110.9(3) . .
C25 B1 C17 110.9(3) . .
C1 B1 C17 108.7(3) . .
C9 B1 C17 109.4(3) . .
C49 B2 C57 110.8(3) . .
C49 B2 C41 110.3(3) . .
C57 B2 C41 109.4(3) . .
C49 B2 C33 108.6(3) . .
C57 B2 C33 108.3(3) . .
C41 B2 C33 109.4(3) . .
C67 O1 C66 111.9(3) . .
C67 O1 Rb1 123.2(2) . .
C66 O1 Rb1 124.9(2) . .
C68 O2 C69 115.1(3) . .
C68 O2 Rb1 106.3(2) . .
C69 O2 Rb1 118.3(2) . .
C73B O3 C72 106.3(9) . .
C72 O3 C73A 116.7(8) . .
C73B O3 Rb1 128.3(9) . .
C72 O3 Rb1 125.2(2) . .
C73A O3 Rb1 118.0(7) . .
C74A O4A C75A 111.1(8) . .
C74A O4A Rb1 107.3(9) . .
C75A O4A Rb1 119.3(5) . .
C74B O4B C75B 112.3(12) . .
C74B O4B Rb1 100.8(12) . .
C75B O4B Rb1 105.8(7) . .
C79 O5 C80 112.3(3) . .
C79 O5 Rb2 122.2(2) . .
C80 O5 Rb2 114.6(2) . .
C81 O6 C82 113.6(3) . .
C81 O6 Rb2 115.3(2) . .
C82 O6 Rb2 123.2(2) . .
C88B O7 C87 110.1(5) . .
C87 O7 C88A 123.4(7) . .
C88B O7 Rb3 123.2(5) . .
C87 O7 Rb3 123.2(2) . .
C88A O7 Rb3 107.7(7) . .
C89A O8A C90A 118.2(12) . .
C89A O8A Rb3 103.8(9) . .
C90A O8A Rb3 120.2(8) . .
C89B O8B C90B 115.3(7) . .
C89B O8B Rb3 113.2(5) . .
C90B O8B Rb3 122.5(4) . .
C15 F7 Rb1 114.4(2) . .
C15 F8 Rb1 99.5(2) . .
C32 F23A Rb2 129.2(6) . .
C32 F23B Rb2 105.7(7) . .
C32 F24B Rb2 98.6(8) . .
C48 F34A Rb3 138.4(12) . .
C48 F34B Rb3 96.3(4) . .
C48 F35B Rb3 105.1(6) . .
C55 F37 Rb1 149.4(2) . .
C63 F44 Rb1 116.6(2) . 2_656
C76B S1 C65 106.9(9) . .
C65 S1 C76A 95.8(6) . .
C76B S1 Rb1 108.0(6) . .
C65 S1 Rb1 87.47(15) . .
C76A S1 Rb1 105.1(5) . .
C71 S2 C70 101.1(2) . .
C71 S2 Rb1 91.99(15) . .
C70 S2 Rb1 106.27(15) . .
C78 S3 C77 102.7(2) . 2_665
C78 S3 Rb2 93.43(15) . .
C77 S3 Rb2 93.24(15) 2_665 .
C85A S4 C86 118.4(5) 2 .
C86 S4 C85B 98.4(3) . 2
C85A S4 Rb3 102.7(5) 2 .
C86 S4 Rb3 90.10(15) . .
C85B S4 Rb3 93.1(3) 2 .
O1 Rb1 F7 109.81(8) . .
O1 Rb1 O3 109.75(8) . .
F7 Rb1 O3 128.47(7) . .
O1 Rb1 O2 56.42(7) . .
F7 Rb1 O2 119.95(7) . .
O3 Rb1 O2 109.07(8) . .
O1 Rb1 O4A 108.23(14) . .
F7 Rb1 O4A 79.71(13) . .
O3 Rb1 O4A 57.34(14) . .
O2 Rb1 O4A 157.25(14) . .
O1 Rb1 O4B 98.9(2) . .
F7 Rb1 O4B 91.1(2) . .
O3 Rb1 O4B 51.19(19) . .
O2 Rb1 O4B 144.4(2) . .
O1 Rb1 F37 164.07(8) . .
F7 Rb1 F37 82.21(7) . .
O3 Rb1 F37 67.26(7) . .
O2 Rb1 F37 108.84(8) . .
O4A Rb1 F37 83.71(15) . .
O4B Rb1 F37 91.08(19) . .
O1 Rb1 F44 94.17(6) . 2_656
F7 Rb1 F44 67.01(6) . 2_656
O3 Rb1 F44 139.43(7) . 2_656
O2 Rb1 F44 57.80(6) . 2_656
O4A Rb1 F44 144.75(13) . 2_656
O4B Rb1 F44 157.4(2) . 2_656
F37 Rb1 F44 80.70(7) . 2_656
O1 Rb1 F8 75.84(7) . .
F7 Rb1 F8 39.98(6) . .
O3 Rb1 F8 167.00(7) . .
O2 Rb1 F8 83.86(7) . .
O4A Rb1 F8 110.01(14) . .
O4B Rb1 F8 117.13(19) . .
F37 Rb1 F8 110.61(6) . .
F44 Rb1 F8 48.80(6) 2_656 .
O1 Rb1 S2 101.21(6) . .
F7 Rb1 S2 139.66(5) . .
O3 Rb1 S2 58.10(6) . .
O2 Rb1 S2 58.98(6) . .
O4A Rb1 S2 114.66(13) . .
O4B Rb1 S2 109.22(18) . .
F37 Rb1 S2 63.56(5) . .
F44 Rb1 S2 86.01(4) 2_656 .
F8 Rb1 S2 133.50(5) . .
O1 Rb1 S1 57.99(6) . .
F7 Rb1 S1 73.56(5) . .
O3 Rb1 S1 101.73(6) . .
O2 Rb1 S1 113.45(6) . .
O4A Rb1 S1 58.25(14) . .
O4B Rb1 S1 55.87(17) . .
F37 Rb1 S1 137.50(6) . .
F44 Rb1 S1 118.80(4) 2_656 .
F8 Rb1 S1 70.81(4) . .
S2 Rb1 S1 146.62(3) . .
O1 Rb1 C74B 117.6(4) . .
F7 Rb1 C74B 93.5(3) . .
O3 Rb1 C74B 38.3(3) . .
O2 Rb1 C74B 146.4(3) . .
O4B Rb1 C74B 21.3(4) . .
F37 Rb1 C74B 70.5(4) . .
F44 Rb1 C74B 147.3(4) 2_656 .
F8 Rb1 C74B 128.7(3) . .
S2 Rb1 C74B 94.4(3) . .
S1 Rb1 C74B 76.6(3) . .
F23A Rb2 F23A 180.0 2_665 .
F23A Rb2 O5 103.9(2) 2_665 2_665
F23A Rb2 O5 76.1(2) . 2_665
F23A Rb2 O5 76.1(2) 2_665 .
F23A Rb2 O5 103.9(2) . .
O5 Rb2 O5 180.0 2_665 .
F23A Rb2 O6 79.3(2) 2_665 2_665
F23A Rb2 O6 100.7(2) . 2_665
O5 Rb2 O6 59.10(8) 2_665 2_665
O5 Rb2 O6 120.90(8) . 2_665
F23A Rb2 O6 100.7(2) 2_665 .
F23A Rb2 O6 79.3(2) . .
O5 Rb2 O6 120.90(8) 2_665 .
O5 Rb2 O6 59.10(8) . .
O6 Rb2 O6 180.0 2_665 .
O5 Rb2 F23B 68.74(17) 2_665 .
O5 Rb2 F23B 111.26(17) . .
O6 Rb2 F23B 91.9(2) 2_665 .
O6 Rb2 F23B 88.1(2) . .
O5 Rb2 F23B 111.26(17) 2_665 2_665
O5 Rb2 F23B 68.74(17) . 2_665
O6 Rb2 F23B 88.1(2) 2_665 2_665
O6 Rb2 F23B 91.9(2) . 2_665
F23B Rb2 F23B 180.0 . 2_665
F23A Rb2 S3 82.31(16) 2_665 .
F23A Rb2 S3 97.69(16) . .
O5 Rb2 S3 117.67(6) 2_665 .
O5 Rb2 S3 62.33(6) . .
O6 Rb2 S3 61.72(6) 2_665 .
O6 Rb2 S3 118.28(6) . .
F23B Rb2 S3 96.0(2) . .
F23B Rb2 S3 84.0(2) 2_665 .
F23A Rb2 S3 97.69(16) 2_665 2_665
F23A Rb2 S3 82.31(16) . 2_665
O5 Rb2 S3 62.33(6) 2_665 2_665
O5 Rb2 S3 117.67(6) . 2_665
O6 Rb2 S3 118.28(6) 2_665 2_665
O6 Rb2 S3 61.72(6) . 2_665
F23B Rb2 S3 84.0(2) . 2_665
F23B Rb2 S3 96.0(2) 2_665 2_665
S3 Rb2 S3 180.0 . 2_665
O5 Rb2 F24B 105.08(17) 2_665 .
O5 Rb2 F24B 74.92(17) . .
O6 Rb2 F24B 118.80(16) 2_665 .
O6 Rb2 F24B 61.20(16) . .
F23B Rb2 F24B 37.4(2) . .
F23B Rb2 F24B 142.6(2) 2_665 .
S3 Rb2 F24B 86.87(16) . .
S3 Rb2 F24B 93.13(16) 2_665 .
O5 Rb2 F24B 74.92(17) 2_665 2_665
O5 Rb2 F24B 105.08(17) . 2_665
O6 Rb2 F24B 61.20(16) 2_665 2_665
O6 Rb2 F24B 118.80(16) . 2_665
F23B Rb2 F24B 142.6(2) . 2_665
F23B Rb2 F24B 37.4(2) 2_665 2_665
S3 Rb2 F24B 93.13(16) . 2_665
S3 Rb2 F24B 86.87(16) 2_665 2_665
F24B Rb2 F24B 180.0 . 2_665
F34A Rb3 F34A 180.0 . 2
F34A Rb3 O8A 83.3(5) . .
F34A Rb3 O8A 96.7(5) 2 .
F34A Rb3 O8A 96.7(5) . 2
F34A Rb3 O8A 83.3(5) 2 2
O8A Rb3 O8A 180.0 . 2
F34A Rb3 O7 101.3(2) . .
F34A Rb3 O7 78.7(2) 2 .
O8A Rb3 O7 66.5(2) . .
O8A Rb3 O7 113.5(2) 2 .
F34A Rb3 O7 78.7(2) . 2
F34A Rb3 O7 101.3(2) 2 2
O8A Rb3 O7 113.5(2) . 2
O8A Rb3 O7 66.5(2) 2 2
O7 Rb3 O7 180.0 . 2
O7 Rb3 O8B 57.62(14) . .
O7 Rb3 O8B 122.38(14) 2 .
O7 Rb3 O8B 122.38(14) . 2
O7 Rb3 O8B 57.62(14) 2 2
O8B Rb3 O8B 180.0 . 2
O7 Rb3 F35B 85.00(16) . 2
O7 Rb3 F35B 95.00(16) 2 2
O8B Rb3 F35B 107.0(2) . 2
O8B Rb3 F35B 73.0(2) 2 2
O7 Rb3 F35B 95.00(16) . .
O7 Rb3 F35B 85.00(16) 2 .
O8B Rb3 F35B 73.0(2) . .
O8B Rb3 F35B 107.0(2) 2 .
F35B Rb3 F35B 180.0 2 .
F34A Rb3 S4 105.4(4) . 2
F34A Rb3 S4 74.6(4) 2 2
O8A Rb3 S4 61.4(2) . 2
O8A Rb3 S4 118.6(2) 2 2
O7 Rb3 S4 116.79(6) . 2
O7 Rb3 S4 63.21(6) 2 2
O8B Rb3 S4 62.33(13) . 2
O8B Rb3 S4 117.67(13) 2 2
F35B Rb3 S4 95.10(11) 2 2
F35B Rb3 S4 84.90(11) . 2
F34A Rb3 S4 74.6(4) . .
F34A Rb3 S4 105.4(4) 2 .
O8A Rb3 S4 118.6(2) . .
O8A Rb3 S4 61.4(2) 2 .
O7 Rb3 S4 63.21(6) . .
O7 Rb3 S4 116.79(6) 2 .
O8B Rb3 S4 117.67(13) . .
O8B Rb3 S4 62.33(13) 2 .
F35B Rb3 S4 84.90(11) 2 .
F35B Rb3 S4 95.10(11) . .
S4 Rb3 S4 180.0 2 .

loop_
_geom_bond_atom_site_label_1
_geom_bond_atom_site_label_2
_geom_bond_distance
_geom_bond_site_symmetry_2
C1 C6 1.397(5) .
C1 C2 1.404(5) .
C1 B1 1.644(5) .
C2 C3 1.394(5) .
C2 H2 0.9500 .
C3 C4 1.388(5) .
C3 C7 1.498(6) .
C4 C5 1.383(5) .
C4 H4 0.9500 .
C5 C6 1.405(5) .
C5 C8 1.507(5) .
C6 H6 0.9500 .
C7 F1A 1.294(8) .
C7 F2B 1.301(8) .
C7 F2A 1.348(10) .
C7 F3B 1.349(9) .
C7 F3A 1.365(7) .
C7 F1B 1.391(7) .
C8 F4 1.333(5) .
C8 F6 1.334(4) .
C8 F5 1.348(4) .
C9 C10 1.410(5) .
C9 C14 1.410(5) .
C9 B1 1.648(5) .
C10 C11 1.385(5) .
C10 H10 0.9500 .
C11 C12 1.379(5) .
C11 C15 1.505(5) .
C12 C13 1.392(5) .
C12 H12 0.9500 .
C13 C14 1.394(5) .
C13 C16 1.500(5) .
C14 H14 0.9500 .
C15 F9 1.331(5) .
C15 F8 1.345(4) .
C15 F7 1.355(4) .
C15 Rb1 3.735(4) .
C16 F10 1.340(4) .
C16 F11 1.341(4) .
C16 F12 1.361(4) .
C17 C18 1.403(5) .
C17 C22 1.404(5) .
C17 B1 1.657(5) .
C18 C19 1.399(5) .
C18 H18 0.9500 .
C19 C20 1.392(5) .
C19 C23 1.498(6) .
C20 C21 1.391(5) .
C20 H20 0.9500 .
C21 C22 1.394(5) .
C21 C24 1.492(5) .
C22 H22 0.9500 .
C23 F14A 1.302(17) .
C23 F15B 1.306(15) .
C23 F15A 1.316(19) .
C23 F13B 1.316(8) .
C23 F13A 1.345(14) .
C23 F14B 1.348(13) .
C24 F16 1.325(5) .
C24 F17 1.339(4) .
C24 F18 1.340(4) .
C25 C26 1.407(5) .
C25 C30 1.409(5) .
C25 B1 1.640(6) .
C26 C27 1.389(5) .
C26 H26 0.9500 .
C27 C28 1.397(5) .
C27 C31 1.499(5) .
C28 C29 1.390(5) .
C28 H28 0.9500 .
C29 C30 1.386(5) .
C29 C32 1.500(5) .
C30 H30 0.9500 .
C31 F20 1.336(5) .
C31 F21 1.340(5) .
C31 F19 1.343(5) .
C32 F22B 1.314(9) .
C32 F22A 1.324(9) .
C32 F23A 1.325(8) .
C32 F24B 1.339(9) .
C32 F23B 1.366(8) .
C32 F24A 1.370(7) .
C33 C38 1.398(5) .
C33 C34 1.400(5) .
C33 B2 1.664(5) .
C34 C35 1.391(5) .
C34 H34 0.9500 .
C35 C36 1.381(5) .
C35 C39 1.496(6) .
C36 C37 1.388(5) .
C36 H36 0.9500 .
C37 C38 1.402(5) .
C37 C40 1.495(5) .
C38 H38 0.9500 .
C39 F26 1.327(4) .
C39 F27 1.337(5) .
C39 F25 1.348(5) .
C40 F28 1.327(4) .
C40 F30 1.336(4) .
C40 F29 1.339(4) .
C41 C46 1.397(5) .
C41 C42 1.405(5) .
C41 B2 1.654(5) .
C42 C43 1.393(5) .
C42 H42 0.9500 .
C43 C44 1.379(5) .
C43 C47 1.502(5) .
C44 C45 1.398(5) .
C44 H44 0.9500 .
C45 C46 1.392(5) .
C45 C48 1.492(6) .
C46 H46 0.9500 .
C47 F32 1.336(5) .
C47 F31 1.341(5) .
C47 F33 1.346(5) .
C48 F36B 1.302(9) .
C48 F34A 1.307(7) .
C48 F35B 1.308(6) .
C48 F36A 1.330(9) .
C48 F34B 1.386(6) .
C48 F35A 1.398(8) .
C49 C54 1.409(5) .
C49 C50 1.413(5) .
C49 B2 1.644(5) .
C50 C51 1.392(5) .
C50 H50 0.9500 .
C51 C52 1.394(5) .
C51 C55 1.505(5) .
C52 C53 1.380(5) .
C52 H52 0.9500 .
C53 C54 1.400(5) .
C53 C56 1.501(5) .
C54 H54 0.9500 .
C55 F37 1.318(4) .
C55 F38 1.328(4) .
C55 F39 1.332(5) .
C56 F41 1.336(5) .
C56 F40 1.341(4) .
C56 F42 1.342(4) .
C57 C58 1.401(5) .
C57 C62 1.417(5) .
C57 B2 1.646(5) .
C58 C59 1.397(5) .
C58 H58 0.9500 .
C59 C60 1.396(5) .
C59 C63 1.495(5) .
C60 C61 1.381(5) .
C60 H60 0.9500 .
C61 C62 1.398(5) .
C61 C64 1.506(5) .
C62 H62 0.9500 .
C63 F43 1.334(4) .
C63 F45 1.350(4) .
C63 F44 1.353(4) .
C64 F47 1.336(5) .
C64 F46 1.339(4) .
C64 F48 1.348(5) .
C65 C66 1.500(6) .
C65 S1 1.813(4) .
C65 Rb1 3.743(4) .
C65 H65A 0.9900 .
C65 H65B 0.9900 .
C66 O1 1.429(5) .
C66 H66A 0.9900 .
C66 H66B 0.9900 .
C67 O1 1.424(5) .
C67 C68 1.513(5) .
C67 H67A 0.9900 .
C67 H67B 0.9900 .
C68 O2 1.423(5) .
C68 H68A 0.9900 .
C68 H68B 0.9900 .
C69 O2 1.437(5) .
C69 C70 1.514(6) .
C69 H69A 0.9900 .
C69 H69B 0.9900 .
C70 S2 1.816(4) .
C70 H70A 0.9900 .
C70 H70B 0.9900 .
C71 C72 1.515(6) .
C71 S2 1.816(4) .
C71 H71A 0.9900 .
C71 H71B 0.9900 .
C72 O3 1.419(5) .
C72 H72A 0.9900 .
C72 H72B 0.9900 .
C73A O3 1.434(13) .
C73A C74A 1.481(15) .
C73A H73A 0.9900 .
C73A H73B 0.9900 .
C74A O4A 1.416(9) .
C74A H74A 0.9900 .
C74A H74B 0.9900 .
C75A O4A 1.430(13) .
C75A C76A 1.514(16) .
C75A H75A 0.9900 .
C75A H75B 0.9900 .
C76A S1 1.892(19) .
C76A H76A 0.9900 .
C76A H76B 0.9900 .
C73B O3 1.413(10) .
C73B C74B 1.530(10) .
C73B H73C 0.9900 .
C73B H73D 0.9900 .
C74B O4B 1.374(18) .
C74B Rb1 3.71(2) .
C74B H74C 0.9900 .
C74B H74D 0.9900 .
C75B O4B 1.442(17) .
C75B C76B 1.536(10) .
C75B H75C 0.9900 .
C75B H75D 0.9900 .
C76B S1 1.71(3) .
C76B H76C 0.9900 .
C76B H76D 0.9900 .
C77 C82 1.509(6) .
C77 S3 1.811(4) 2_665
C77 H77A 0.9900 .
C77 H77B 0.9900 .
C78 C79 1.507(6) .
C78 S3 1.809(4) .
C78 H78A 0.9900 .
C78 H78B 0.9900 .
C79 O5 1.420(5) .
C79 H79A 0.9900 .
C79 H79B 0.9900 .
C80 O5 1.432(5) .
C80 C81 1.490(6) .
C80 Rb2 3.732(4) .
C80 H80A 0.9900 .
C80 H80B 0.9900 .
C81 O6 1.410(5) .
C81 Rb2 3.733(4) .
C81 H81A 0.9900 .
C81 H81B 0.9900 .
C82 O6 1.418(5) .
C82 H82A 0.9900 .
C82 H82B 0.9900 .
C85A C90A 1.546(9) .
C85A S4 1.618(16) 2
C85A H85A 0.9900 .
C85A H85B 0.9900 .
C85B C90B 1.508(7) .
C85B S4 1.878(8) 2
C85B H85C 0.9900 .
C85B H85D 0.9900 .
C86 C87 1.483(6) .
C86 S4 1.799(5) .
C86 Rb3 3.728(4) .
C86 H86A 0.9900 .
C86 H86B 0.9900 .
C87 O7 1.416(5) .
C87 H87A 0.9900 .
C87 H87B 0.9900 .
C88A O7 1.467(16) .
C88A C89A 1.52(2) .
C88A H88A 0.9900 .
C88A H88B 0.9900 .
C89A O8A 1.42(2) .
C89A H89A 0.9900 .
C89A H89B 0.9900 .
C90A O8A 1.435(15) .
C90A H90A 0.9900 .
C90A H90B 0.9900 .
C88B O7 1.401(8) .
C88B C89B 1.481(14) .
C88B H88C 0.9900 .
C88B H88D 0.9900 .
C89B O8B 1.395(8) .
C89B H89C 0.9900 .
C89B H89D 0.9900 .
C90B O8B 1.425(8) .
C90B H90C 0.9900 .
C90B H90D 0.9900 .
O1 Rb1 2.944(3) .
O2 Rb1 3.026(3) .
O3 Rb1 2.981(3) .
O4A Rb1 3.030(7) .
O4B Rb1 3.202(10) .
O5 Rb2 2.902(3) .
O6 Rb2 2.906(2) .
O7 Rb3 2.800(3) .
O8A Rb3 2.754(10) .
O8B Rb3 2.924(6) .
F7 Rb1 2.965(3) .
F8 Rb1 3.269(2) .
F23A Rb2 2.818(7) .
F23B Rb2 3.191(13) .
F24B Rb2 3.358(17) .
F34A Rb3 2.729(15) .
F34B Rb3 3.396(8) .
F35B Rb3 3.251(11) .
F37 Rb1 3.249(2) .
F44 Rb1 3.269(2) 2_656
S1 Rb1 3.3556(12) .
S2 Rb1 3.2897(13) .
S3 C77 1.811(4) 2_665
S3 Rb2 3.2690(12) .
S4 C85A 1.618(16) 2
S4 C85B 1.878(8) 2
S4 Rb3 3.2617(11) .
Rb1 F44 3.269(2) 2_656
Rb2 F23A 2.818(7) 2_665
Rb2 O5 2.901(3) 2_665
Rb2 O6 2.906(2) 2_665
Rb2 F23B 3.191(13) 2_665
Rb2 S3 3.2690(12) 2_665
Rb2 F24B 3.358(17) 2_665
Rb3 F34A 2.729(15) 2
Rb3 O8A 2.754(10) 2
Rb3 O7 2.800(3) 2
Rb3 O8B 2.924(6) 2
Rb3 F35B 3.250(11) 2
Rb3 S4 3.2617(11) 2

loop_
_geom_torsion_atom_site_label_1
_geom_torsion_atom_site_label_2
_geom_torsion_atom_site_label_3
_geom_torsion_atom_site_label_4
_geom_torsion
_geom_torsion_site_symmetry_1
_geom_torsion_site_symmetry_4
C6 C1 C2 C3 1.4(6) . .
B1 C1 C2 C3 -173.7(4) . .
C1 C2 C3 C4 -0.6(6) . .
C1 C2 C3 C7 176.8(4) . .
C2 C3 C4 C5 -0.7(6) . .
C7 C3 C4 C5 -178.1(4) . .
C3 C4 C5 C6 1.1(6) . .
C3 C4 C5 C8 -178.8(4) . .
C2 C1 C6 C5 -1.0(5) . .
B1 C1 C6 C5 173.9(3) . .
C4 C5 C6 C1 -0.2(6) . .
C8 C5 C6 C1 179.7(4) . .
C4 C3 C7 F1A -171.5(9) . .
C2 C3 C7 F1A 11.1(10) . .
C4 C3 C7 F2B -26.2(10) . .
C2 C3 C7 F2B 156.3(9) . .
C4 C3 C7 F2A -51.3(8) . .
C2 C3 C7 F2A 131.3(6) . .
C4 C3 C7 F3B 110.5(8) . .
C2 C3 C7 F3B -67.0(9) . .
C4 C3 C7 F3A 56.9(8) . .
C2 C3 C7 F3A -120.5(7) . .
C4 C3 C7 F1B -143.4(6) . .
C2 C3 C7 F1B 39.1(7) . .
C4 C5 C8 F4 82.9(5) . .
C6 C5 C8 F4 -97.0(4) . .
C4 C5 C8 F6 -156.1(4) . .
C6 C5 C8 F6 24.0(5) . .
C4 C5 C8 F5 -36.6(5) . .
C6 C5 C8 F5 143.5(4) . .
C14 C9 C10 C11 -0.7(5) . .
B1 C9 C10 C11 178.1(3) . .
C9 C10 C11 C12 0.9(6) . .
C9 C10 C11 C15 179.2(3) . .
C10 C11 C12 C13 -0.5(5) . .
C15 C11 C12 C13 -178.8(3) . .
C11 C12 C13 C14 0.1(5) . .
C11 C12 C13 C16 178.9(3) . .
C12 C13 C14 C9 0.0(6) . .
C16 C13 C14 C9 -178.8(3) . .
C10 C9 C14 C13 0.3(5) . .
B1 C9 C14 C13 -178.5(3) . .
C12 C11 C15 F9 101.9(4) . .
C10 C11 C15 F9 -76.4(4) . .
C12 C11 C15 F8 -19.6(5) . .
C10 C11 C15 F8 162.0(3) . .
C12 C11 C15 F7 -138.8(4) . .
C10 C11 C15 F7 42.8(5) . .
C12 C11 C15 Rb1 -87.9(4) . .
C10 C11 C15 Rb1 93.8(4) . .
C12 C13 C16 F10 17.1(5) . .
C14 C13 C16 F10 -164.0(3) . .
C12 C13 C16 F11 139.1(3) . .
C14 C13 C16 F11 -42.1(5) . .
C12 C13 C16 F12 -102.9(4) . .
C14 C13 C16 F12 76.0(4) . .
C22 C17 C18 C19 0.2(5) . .
B1 C17 C18 C19 -175.5(3) . .
C17 C18 C19 C20 -1.3(5) . .
C17 C18 C19 C23 177.9(3) . .
C18 C19 C20 C21 1.8(5) . .
C23 C19 C20 C21 -177.5(3) . .
C19 C20 C21 C22 -1.2(5) . .
C19 C20 C21 C24 179.8(3) . .
C20 C21 C22 C17 0.1(5) . .
C24 C21 C22 C17 179.1(3) . .
C18 C17 C22 C21 0.4(5) . .
B1 C17 C22 C21 176.2(3) . .
C20 C19 C23 F14A -64.3(19) . .
C18 C19 C23 F14A 116.4(19) . .
C20 C19 C23 F15B 80.8(13) . .
C18 C19 C23 F15B -98.5(12) . .
C20 C19 C23 F15A 58.1(14) . .
C18 C19 C23 F15A -121.2(14) . .
C20 C19 C23 F13B -154.5(14) . .
C18 C19 C23 F13B 26.2(14) . .
C20 C19 C23 F13A 173.4(14) . .
C18 C19 C23 F13A -5.9(15) . .
C20 C19 C23 F14B -36.9(11) . .
C18 C19 C23 F14B 143.8(10) . .
C20 C21 C24 F16 104.6(4) . .
C22 C21 C24 F16 -74.5(5) . .
C20 C21 C24 F17 -16.3(5) . .
C22 C21 C24 F17 164.6(3) . .
C20 C21 C24 F18 -136.0(4) . .
C22 C21 C24 F18 45.0(5) . .
C30 C25 C26 C27 -2.0(5) . .
B1 C25 C26 C27 169.1(3) . .
C25 C26 C27 C28 1.3(5) . .
C25 C26 C27 C31 -174.4(3) . .
C26 C27 C28 C29 -0.1(5) . .
C31 C27 C28 C29 175.5(3) . .
C27 C28 C29 C30 -0.2(5) . .
C27 C28 C29 C32 -176.6(3) . .
C28 C29 C30 C25 -0.6(5) . .
C32 C29 C30 C25 175.6(3) . .
C26 C25 C30 C29 1.7(5) . .
B1 C25 C30 C29 -169.2(3) . .
C26 C27 C31 F20 68.9(5) . .
C28 C27 C31 F20 -106.8(4) . .
C26 C27 C31 F21 -169.0(3) . .
C28 C27 C31 F21 15.3(5) . .
C26 C27 C31 F19 -49.5(5) . .
C28 C27 C31 F19 134.8(4) . .
C30 C29 C32 F22B -93.8(12) . .
C28 C29 C32 F22B 82.6(12) . .
C30 C29 C32 F22A -113.9(7) . .
C28 C29 C32 F22A 62.5(8) . .
C30 C29 C32 F23A 123.5(6) . .
C28 C29 C32 F23A -60.1(7) . .
C30 C29 C32 F24B 40.5(9) . .
C28 C29 C32 F24B -143.1(8) . .
C30 C29 C32 F23B 150.8(7) . .
C28 C29 C32 F23B -32.8(8) . .
C30 C29 C32 F24A -0.2(8) . .
C28 C29 C32 F24A 176.2(7) . .
C38 C33 C34 C35 0.3(5) . .
B2 C33 C34 C35 -177.2(3) . .
C33 C34 C35 C36 -0.7(5) . .
C33 C34 C35 C39 177.5(3) . .
C34 C35 C36 C37 0.6(5) . .
C39 C35 C36 C37 -177.7(3) . .
C35 C36 C37 C38 -0.1(5) . .
C35 C36 C37 C40 179.8(3) . .
C34 C33 C38 C37 0.2(5) . .
B2 C33 C38 C37 177.7(3) . .
C36 C37 C38 C33 -0.3(5) . .
C40 C37 C38 C33 179.8(3) . .
C36 C35 C39 F26 -160.0(3) . .
C34 C35 C39 F26 21.7(5) . .
C36 C35 C39 F27 -39.3(5) . .
C34 C35 C39 F27 142.5(4) . .
C36 C35 C39 F25 79.0(5) . .
C34 C35 C39 F25 -99.3(4) . .
C36 C37 C40 F28 5.6(5) . .
C38 C37 C40 F28 -174.5(3) . .
C36 C37 C40 F30 -114.9(4) . .
C38 C37 C40 F30 64.9(4) . .
C36 C37 C40 F29 127.5(4) . .
C38 C37 C40 F29 -52.6(5) . .
C46 C41 C42 C43 -0.9(5) . .
B2 C41 C42 C43 174.3(3) . .
C41 C42 C43 C44 0.3(5) . .
C41 C42 C43 C47 -178.2(3) . .
C42 C43 C44 C45 0.3(5) . .
C47 C43 C44 C45 178.7(3) . .
C43 C44 C45 C46 -0.1(5) . .
C43 C44 C45 C48 -177.6(3) . .
C44 C45 C46 C41 -0.6(5) . .
C48 C45 C46 C41 176.8(3) . .
C42 C41 C46 C45 1.1(5) . .
B2 C41 C46 C45 -173.9(3) . .
C44 C43 C47 F32 127.1(4) . .
C42 C43 C47 F32 -54.5(5) . .
C44 C43 C47 F31 6.3(5) . .
C42 C43 C47 F31 -175.2(3) . .
C44 C43 C47 F33 -113.9(4) . .
C42 C43 C47 F33 64.6(5) . .
C46 C45 C48 F36B -91.5(8) . .
C44 C45 C48 F36B 86.0(8) . .
C46 C45 C48 F34A 114.9(12) . .
C44 C45 C48 F34A -67.6(12) . .
C46 C45 C48 F35B 35.7(8) . .
C44 C45 C48 F35B -146.8(6) . .
C46 C45 C48 F36A -106.8(10) . .
C44 C45 C48 F36A 70.6(10) . .
C46 C45 C48 F34B 155.7(5) . .
C44 C45 C48 F34B -26.8(6) . .
C46 C45 C48 F35A 1.0(9) . .
C44 C45 C48 F35A 178.5(7) . .
C54 C49 C50 C51 2.1(5) . .
B2 C49 C50 C51 -174.0(3) . .
C49 C50 C51 C52 -1.9(6) . .
C49 C50 C51 C55 175.3(4) . .
C50 C51 C52 C53 0.5(6) . .
C55 C51 C52 C53 -176.8(4) . .
C51 C52 C53 C54 0.6(6) . .
C51 C52 C53 C56 -175.6(4) . .
C52 C53 C54 C49 -0.3(6) . .
C56 C53 C54 C49 175.9(3) . .
C50 C49 C54 C53 -1.0(5) . .
B2 C49 C54 C53 175.1(3) . .
C50 C51 C55 F37 31.4(6) . .
C52 C51 C55 F37 -151.3(4) . .
C50 C51 C55 F38 152.9(4) . .
C52 C51 C55 F38 -29.8(5) . .
C50 C51 C55 F39 -89.1(5) . .
C52 C51 C55 F39 88.2(5) . .
C52 C53 C56 F41 89.1(4) . .
C54 C53 C56 F41 -87.2(4) . .
C52 C53 C56 F40 -32.3(5) . .
C54 C53 C56 F40 151.5(3) . .
C52 C53 C56 F42 -152.2(4) . .
C54 C53 C56 F42 31.6(5) . .
C62 C57 C58 C59 2.9(5) . .
B2 C57 C58 C59 -172.5(3) . .
C57 C58 C59 C60 -2.1(6) . .
C57 C58 C59 C63 175.3(3) . .
C58 C59 C60 C61 0.1(5) . .
C63 C59 C60 C61 -177.3(3) . .
C59 C60 C61 C62 0.8(5) . .
C59 C60 C61 C64 -178.1(3) . .
C60 C61 C62 C57 0.2(6) . .
C64 C61 C62 C57 179.1(3) . .
C58 C57 C62 C61 -2.0(5) . .
B2 C57 C62 C61 173.5(3) . .
C60 C59 C63 F43 -122.8(4) . .
C58 C59 C63 F43 59.7(5) . .
C60 C59 C63 F45 -0.4(5) . .
C58 C59 C63 F45 -177.9(3) . .
C60 C59 C63 F44 118.3(4) . .
C58 C59 C63 F44 -59.2(5) . .
C60 C61 C64 F47 -123.6(4) . .
C62 C61 C64 F47 57.5(5) . .
C60 C61 C64 F46 -2.8(5) . .
C62 C61 C64 F46 178.3(3) . .
C60 C61 C64 F48 116.3(4) . .
C62 C61 C64 F48 -62.6(5) . .
S1 C65 C66 O1 -63.8(4) . .
Rb1 C65 C66 O1 -3.9(3) . .
O1 C67 C68 O2 -54.2(5) . .
O2 C69 C70 S2 -58.8(4) . .
S2 C71 C72 O3 -64.1(4) . .
O3 C73A C74A O4A -48(3) . .
O4A C75A C76A S1 -54.6(13) . .
O3 C73B C74B O4B -61(3) . .
O3 C73B C74B Rb1 -6(2) . .
O4B C75B C76B S1 59.0(18) . .
S3 C78 C79 O5 -73.7(4) . .
O5 C80 C81 O6 63.0(5) . .
Rb2 C80 C81 O6 30.8(3) . .
O5 C80 C81 Rb2 32.2(3) . .
S3 C77 C82 O6 -72.7(4) 2_665 .
S4 C86 C87 O7 -69.9(4) . .
Rb3 C86 C87 O7 -17.0(3) . .
O7 C88A C89A O8A 65.5(18) . .
S4 C85A C90A O8A 65.4(14) 2 .
O7 C88B C89B O8B 56.4(12) . .
S4 C85B C90B O8B -70.2(7) 2 .
C26 C25 B1 C1 158.8(3) . .
C30 C25 B1 C1 -30.9(4) . .
C26 C25 B1 C9 -80.7(4) . .
C30 C25 B1 C9 89.6(4) . .
C26 C25 B1 C17 38.3(4) . .
C30 C25 B1 C17 -151.5(3) . .
C6 C1 B1 C25 -100.3(4) . .
C2 C1 B1 C25 74.3(4) . .
C6 C1 B1 C9 141.9(3) . .
C2 C1 B1 C9 -43.5(5) . .
C6 C1 B1 C17 21.5(5) . .
C2 C1 B1 C17 -163.8(3) . .
C10 C9 B1 C25 25.4(4) . .
C14 C9 B1 C25 -155.8(3) . .
C10 C9 B1 C1 145.7(3) . .
C14 C9 B1 C1 -35.6(5) . .
C10 C9 B1 C17 -94.5(4) . .
C14 C9 B1 C17 84.3(4) . .
C18 C17 B1 C25 -146.0(3) . .
C22 C17 B1 C25 38.5(4) . .
C18 C17 B1 C1 92.4(4) . .
C22 C17 B1 C1 -83.1(4) . .
C18 C17 B1 C9 -28.9(4) . .
C22 C17 B1 C9 155.7(3) . .
C54 C49 B2 C57 135.1(3) . .
C50 C49 B2 C57 -49.1(5) . .
C54 C49 B2 C41 -103.6(4) . .
C50 C49 B2 C41 72.2(4) . .
C54 C49 B2 C33 16.2(5) . .
C50 C49 B2 C33 -168.0(3) . .
C58 C57 B2 C49 -40.1(5) . .
C62 C57 B2 C49 144.8(3) . .
C58 C57 B2 C41 -162.0(3) . .
C62 C57 B2 C41 22.9(5) . .
C58 C57 B2 C33 78.8(4) . .
C62 C57 B2 C33 -96.3(4) . .
C46 C41 B2 C49 -22.3(5) . .
C42 C41 B2 C49 162.9(3) . .
C46 C41 B2 C57 99.8(4) . .
C42 C41 B2 C57 -74.9(4) . .
C46 C41 B2 C33 -141.7(3) . .
C42 C41 B2 C33 43.6(4) . .
C38 C33 B2 C49 -87.9(4) . .
C34 C33 B2 C49 89.4(4) . .
C38 C33 B2 C57 151.7(3) . .
C34 C33 B2 C57 -30.9(4) . .
C38 C33 B2 C41 32.5(4) . .
C34 C33 B2 C41 -150.2(3) . .
C68 C67 O1 C66 -169.4(4) . .
C68 C67 O1 Rb1 13.2(5) . .
C65 C66 O1 C67 -171.3(4) . .
C65 C66 O1 Rb1 6.0(5) . .
C67 C68 O2 C69 -68.5(5) . .
C67 C68 O2 Rb1 64.5(4) . .
C70 C69 O2 C68 -165.6(3) . .
C70 C69 O2 Rb1 67.3(4) . .
C74B C73B O3 C72 -175.8(16) . .
C74B C73B O3 C73A -34(9) . .
C74B C73B O3 Rb1 9(3) . .
C71 C72 O3 C73B -162.0(17) . .
C71 C72 O3 C73A -171.3(15) . .
C71 C72 O3 Rb1 13.5(4) . .
C74A C73A O3 C73B 150(13) . .
C74A C73A O3 C72 -168.0(15) . .
C74A C73A O3 Rb1 8(3) . .
C73A C74A O4A C75A -71.7(16) . .
C73A C74A O4A Rb1 60.5(15) . .
C76A C75A O4A C74A -163.4(13) . .
C76A C75A O4A Rb1 70.9(11) . .
C73B C74B O4B C75B -170.9(16) . .
Rb1 C74B O4B C75B 112.2(12) . .
C73B C74B O4B Rb1 76.9(17) . .
C76B C75B O4B C74B 172.0(16) . .
C76B C75B O4B Rb1 -78.9(13) . .
C78 C79 O5 C80 179.7(3) . .
C78 C79 O5 Rb2 37.4(4) . .
C81 C80 O5 C79 167.2(3) . .
Rb2 C80 O5 C79 -145.3(4) . .
C81 C80 O5 Rb2 -47.6(4) . .
C80 C81 O6 C82 164.5(3) . .
Rb2 C81 O6 C82 -150.0(4) . .
C80 C81 O6 Rb2 -45.5(4) . .
C77 C82 O6 C81 -178.3(3) . .
C77 C82 O6 Rb2 34.4(4) . .
C89B C88B O7 C87 164.0(7) . .
C89B C88B O7 C88A -45(4) . .
C89B C88B O7 Rb3 -36.8(13) . .
C86 C87 O7 C88B -173.5(8) . .
C86 C87 O7 C88A 177.4(9) . .
C86 C87 O7 Rb3 27.3(5) . .
C89A C88A O7 C88B 146(5) . .
C89A C88A O7 C87 179.1(11) . .
C89A C88A O7 Rb3 -26.8(15) . .
C88A C89A O8A C90A 162.3(13) . .
C88A C89A O8A Rb3 -61.8(14) . .
C85A C90A O8A C89A 70.3(16) . .
C85A C90A O8A Rb3 -58.3(14) . .
C88B C89B O8B C90B 162.9(8) . .
C88B C89B O8B Rb3 -49.1(10) . .
C85B C90B O8B C89B 175.5(8) . .
C85B C90B O8B Rb3 30.7(8) . .
F9 C15 F7 Rb1 -121.1(2) . .
F8 C15 F7 Rb1 -7.9(3) . .
C11 C15 F7 Rb1 116.0(3) . .
F9 C15 F8 Rb1 119.5(3) . .
F7 C15 F8 Rb1 6.6(3) . .
C11 C15 F8 Rb1 -115.9(3) . .
F22B C32 F23A Rb2 170.3(12) . .
F22A C32 F23A Rb2 -168.9(8) . .
F24B C32 F23A Rb2 58.9(10) . .
F23B C32 F23A Rb2 -125(2) . .
F24A C32 F23A Rb2 82.7(10) . .
C29 C32 F23A Rb2 -45.2(9) . .
F22B C32 F23B Rb2 158.6(10) . .
F22A C32 F23B Rb2 174.5(7) . .
F23A C32 F23B Rb2 35.5(16) . .
F24B C32 F23B Rb2 39.7(9) . .
F24A C32 F23B Rb2 70.7(10) . .
C29 C32 F23B Rb2 -74.9(6) . .
F22B C32 F24B Rb2 -145.2(10) . .
F22A C32 F24B Rb2 -136.1(10) . .
F23A C32 F24B Rb2 -34.3(5) . .
F23B C32 F24B Rb2 -36.2(7) . .
F24A C32 F24B Rb2 -175.6(10) . .
C29 C32 F24B Rb2 78.3(4) . .
F36B C48 F34A Rb3 155.5(11) . .
F35B C48 F34A Rb3 52.6(16) . .
F36A C48 F34A Rb3 166.9(13) . .
F34B C48 F34A Rb3 -143.2(18) . .
F35A C48 F34A Rb3 68.1(15) . .
C45 C48 F34A Rb3 -54.3(18) . .
F36B C48 F34B Rb3 150.9(7) . .
F34A C48 F34B Rb3 18.7(8) . .
F35B C48 F34B Rb3 34.3(6) . .
F36A C48 F34B Rb3 154.3(9) . .
F35A C48 F34B Rb3 60.3(8) . .
C45 C48 F34B Rb3 -89.5(3) . .
F36B C48 F35B Rb3 -147.4(7) . .
F34A C48 F35B Rb3 -27.3(6) . .
F36A C48 F35B Rb3 -134.4(12) . .
F34B C48 F35B Rb3 -37.3(5) . .
F35A C48 F35B Rb3 -177.1(18) . .
C45 C48 F35B Rb3 84.7(5) . .
F38 C55 F37 Rb1 69.4(6) . .
F39 C55 F37 Rb1 -42.5(6) . .
C51 C55 F37 Rb1 -165.5(3) . .
F43 C63 F44 Rb1 22.4(3) . 2_656
F45 C63 F44 Rb1 -90.1(3) . 2_656
C59 C63 F44 Rb1 146.7(2) . 2_656
C75B C76B S1 C65 -101.6(15) . .
C75B C76B S1 C76A -86(5) . .
C75B C76B S1 Rb1 -8.7(18) . .
C66 C65 S1 C76B -177.3(7) . .
Rb1 C65 S1 C76B 108.0(6) . .
C66 C65 S1 C76A 179.6(6) . .
Rb1 C65 S1 C76A 105.0(5) . .
C66 C65 S1 Rb1 74.7(3) . .
C75A C76A S1 C76B 125(5) . .
C75A C76A S1 C65 -70.4(11) . .
C75A C76A S1 Rb1 18.5(12) . .
C72 C71 S2 C70 179.1(3) . .
C72 C71 S2 Rb1 72.1(3) . .
C69 C70 S2 C71 -70.4(4) . .
C69 C70 S2 Rb1 25.0(3) . .
C79 C78 S3 C77 156.8(3) . 2_665
C79 C78 S3 Rb2 62.7(3) . .
C87 C86 S4 C85A 168.4(6) . 2
Rb3 C86 S4 C85A 104.6(6) . 2
C87 C86 S4 C85B 156.9(4) . 2
Rb3 C86 S4 C85B 93.1(3) . 2
C87 C86 S4 Rb3 63.8(3) . .
